data_4307486
loop_
_publ_author_name
'Sheng-qing Xia'
'Svilen Bobev'

_publ_section_title
;
Diverse Polyanions Based on MnBi4 and MnSb4 Tetrahedra: Polymorphism,
Structure, and Bonding in Ca21Mn4Bi18 and Ca21Mn4Sb18
;
_journal_name_full 'Inorganic Chemistry'
_journal_page_first 874
_journal_page_last 883
_journal_paper_doi 10.1021/ic061958j
_journal_volume 46
_journal_year 2007
_chemical_formula_moiety 'Ca21 Mn4 Sb18'
_chemical_formula_sum 'Ca21 Mn4 Sb18'
_chemical_formula_weight 3252.94
_chemical_name_systematic
; 
 ? 
;
_space_group_IT_number 12
_symmetry_cell_setting monoclinic
_symmetry_space_group_name_Hall '-C 2y'
_symmetry_space_group_name_H-M 'C 1 2/m 1'
_atom_sites_solution_primary direct
_atom_sites_solution_secondary difmap
_audit_creation_method SHELXL-97
_cell_angle_alpha 90.00
_cell_angle_beta 92.068(4)
_cell_angle_gamma 90.00
_cell_formula_units_Z 4
_cell_length_a 17.415(6)
_cell_length_b 16.567(6)
_cell_length_c 17.047(6)
_cell_measurement_reflns_used 10000
_cell_measurement_temperature 120(2)
_cell_measurement_theta_max 26.7
_cell_measurement_theta_min 1.6
_cell_volume 4915(3)
_computing_cell_refinement 'SAINT (Bruker, 2002)'
_computing_data_collection 'SMART (Bruker, 2002)'
_computing_data_reduction SAINT
_computing_molecular_graphics 'XP in SHELXTL'
_computing_publication_material SHELXL-97
_computing_structure_refinement 'SHELXTL (Sheldrick, 2001)'
_computing_structure_solution 'SHELXTL (Sheldrick, 2001)'
_diffrn_ambient_temperature 120(2)
_diffrn_detector_area_resol_mean 8.3
_diffrn_measured_fraction_theta_full 0.946
_diffrn_measured_fraction_theta_max 0.919
_diffrn_measurement_device_type 'Bruker SMART APEX'
_diffrn_measurement_method \w
_diffrn_radiation_monochromator graphite
_diffrn_radiation_source 'fine-focus sealed tube'
_diffrn_radiation_type MoK\a
_diffrn_radiation_wavelength 0.71073
_diffrn_reflns_av_R_equivalents 0.0591
_diffrn_reflns_av_sigmaI/netI 0.0715
_diffrn_reflns_limit_h_max 21
_diffrn_reflns_limit_h_min -21
_diffrn_reflns_limit_k_max 18
_diffrn_reflns_limit_k_min -18
_diffrn_reflns_limit_l_max 21
_diffrn_reflns_limit_l_min -21
_diffrn_reflns_number 13153
_diffrn_reflns_theta_full 25.00
_diffrn_reflns_theta_max 26.37
_diffrn_reflns_theta_min 1.20
_diffrn_standards_decay_% 0
_diffrn_standards_interval_count 0
_diffrn_standards_number 0
_exptl_absorpt_coefficient_mu 12.885
_exptl_absorpt_correction_T_max 0.5119
_exptl_absorpt_correction_T_min 0.3590
_exptl_absorpt_correction_type multi-scan
_exptl_absorpt_process_details
;
SADABS (Sheldrick, 2003)
;
_exptl_crystal_colour black
_exptl_crystal_density_diffrn 4.396
_exptl_crystal_density_method 'not measured'
_exptl_crystal_description needle
_exptl_crystal_F_000 5752
_exptl_crystal_size_max 0.10
_exptl_crystal_size_mid 0.06
_exptl_crystal_size_min 0.06
_refine_diff_density_max 2.182
_refine_diff_density_min -1.654
_refine_diff_density_rms 0.377
_refine_ls_extinction_method none
_refine_ls_goodness_of_fit_ref 1.036
_refine_ls_matrix_type full
_refine_ls_number_parameters 215
_refine_ls_number_reflns 4788
_refine_ls_number_restraints 0
_refine_ls_restrained_S_all 1.036
_refine_ls_R_factor_all 0.0598
_refine_ls_R_factor_gt 0.0432
_refine_ls_shift/su_max 0.000
_refine_ls_shift/su_mean 0.000
_refine_ls_structure_factor_coef Fsqd
_refine_ls_weighting_details 'calc w=1/[\s^2^(Fo^2^)+(0.0245P)^2^] where P=(Fo^2^+2Fc^2^)/3'
_refine_ls_weighting_scheme calc
_refine_ls_wR_factor_gt 0.0788
_refine_ls_wR_factor_ref 0.0853
_reflns_number_gt 3771
_reflns_number_total 4788
_reflns_threshold_expression >2sigma(I)
_cod_data_source_file ic061958jsi20061012_053314_2.cif
_cod_data_source_block Ca21Mn4Sb18
_cod_depositor_comments
;
The following automatic conversions were performed:
'_symmetry_cell_setting' value 'Monoclinic' changed to 'monoclinic'
according to '/home/saulius/struct/CIF-dictionaries/cif_core.dic'
dictionary named 'cif_core.dic' version 2.4.1 from
2010-06-29.

'_exptl_absorpt_correction_type' value 'Multi-scan' changed
to 'multi-scan' according to
'/home/saulius/struct/CIF-dictionaries/cif_core.dic' dictionary named
'cif_core.dic' version 2.4.1 from 2010-06-29.

Automatic conversion script
Id: cif_fix_enum 1527 2010-12-29 10:47:43Z saulius 
;
_cod_original_sg_symbol_H-M 'C 2/m'
_cod_database_code 4307486

loop_
_symmetry_equiv_pos_as_xyz
'x, y, z'
'-x, y, -z'
'x+1/2, y+1/2, z'
'-x+1/2, y+1/2, -z'
'-x, -y, -z'
'x, -y, z'
'-x+1/2, -y+1/2, -z'
'x+1/2, -y+1/2, z'

loop_
_atom_site_label
_atom_site_type_symbol
_atom_site_fract_x
_atom_site_fract_y
_atom_site_fract_z
_atom_site_U_iso_or_equiv
_atom_site_adp_type
_atom_site_occupancy
_atom_site_symmetry_multiplicity
_atom_site_calc_flag
_atom_site_refinement_flags
_atom_site_disorder_assembly
_atom_site_disorder_group
Sb1 Sb 0.26199(6) 0.5000 0.38497(6) 0.0077(3) Uani 1 2 d S . .
Sb2 Sb 0.42600(6) 0.5000 0.03470(6) 0.0074(3) Uani 1 2 d S . .
Sb3 Sb 0.07267(4) 0.35811(5) 0.26106(4) 0.00738(19) Uani 1 1 d . . .
Sb4 Sb 0.14947(6) 0.5000 -0.24743(6) 0.0073(3) Uani 1 2 d S . .
Sb5 Sb 0.61589(6) 0.5000 0.24154(6) 0.0073(3) Uani 1 2 d S . .
Sb6 Sb 0.03539(6) 0.0000 0.42423(6) 0.0082(3) Uani 1 2 d S . .
Sb7 Sb 0.23190(4) 0.19402(5) 0.10898(4) 0.00763(19) Uani 1 1 d . . .
Sb8 Sb -0.06186(6) 0.5000 0.44352(6) 0.0084(3) Uani 1 2 d S . .
Sb9 Sb 0.41966(4) 0.31843(5) 0.24389(4) 0.00780(19) Uani 1 1 d . . .
Sb10 Sb 0.24623(6) 0.5000 0.12452(6) 0.0079(3) Uani 1 2 d S . .
Sb11 Sb 0.24235(4) 0.19415(5) 0.39959(4) 0.00765(19) Uani 1 1 d . . .
Sb12 Sb 0.04870(6) 0.5000 -0.06518(6) 0.0086(3) Uani 1 2 d S . .
Sb13 Sb 0.5000 0.24482(7) 0.0000 0.0066(3) Uani 1 2 d S . .
Sb14 Sb 0.0000 0.25571(7) 0.5000 0.0065(3) Uani 1 2 d S . .
Mn1 Mn 0.26563(9) 0.38906(12) -0.24973(9) 0.0080(4) Uani 1 1 d . . .
Mn2 Mn 0.00150(14) 0.5000 0.29490(14) 0.0096(6) Uani 1 2 d S . .
Mn3 Mn 0.15804(14) 0.5000 0.25731(14) 0.0089(6) Uani 1 2 d S . .
Ca1 Ca 0.34186(13) 0.33729(15) 0.06389(13) 0.0085(6) Uani 1 1 d . . .
Ca2 Ca 0.55319(13) 0.62520(15) 0.11809(13) 0.0087(5) Uani 1 1 d . . .
Ca3 Ca 0.25230(19) 0.5000 -0.07674(18) 0.0107(8) Uani 1 2 d S . .
Ca4 Ca 0.07066(13) 0.17010(15) 0.34246(13) 0.0085(5) Uani 1 1 d . . .
Ca5 Ca 0.24669(13) 0.32022(16) 0.25637(13) 0.0096(6) Uani 1 1 d . . .
Ca6 Ca -0.08273(13) 0.34280(16) 0.14905(13) 0.0090(6) Uani 1 1 d . . .
Ca7 Ca -0.08560(13) 0.33569(15) 0.35516(13) 0.0071(5) Uani 1 1 d . . .
Ca8 Ca 0.38341(13) 0.37290(16) 0.44301(13) 0.0114(6) Uani 1 1 d . . .
Ca9 Ca 0.26576(19) 0.5000 0.58780(18) 0.0098(8) Uani 1 2 d S . .
Ca10 Ca 0.11175(13) 0.37915(16) 0.07629(13) 0.0114(6) Uani 1 1 d . . .
Ca11 Ca 0.40431(19) 0.5000 0.2446(2) 0.0122(8) Uani 1 2 d S . .
Ca12 Ca 0.13923(13) 0.36533(16) 0.44256(13) 0.0096(6) Uani 1 1 d . . .

loop_
_atom_site_aniso_label
_atom_site_aniso_U_11
_atom_site_aniso_U_22
_atom_site_aniso_U_33
_atom_site_aniso_U_23
_atom_site_aniso_U_13
_atom_site_aniso_U_12
Sb1 0.0072(5) 0.0061(7) 0.0098(5) 0.000 0.0000(4) 0.000
Sb2 0.0071(5) 0.0049(7) 0.0104(5) 0.000 0.0006(4) 0.000
Sb3 0.0073(4) 0.0057(5) 0.0091(4) 0.0000(3) -0.0003(3) -0.0002(3)
Sb4 0.0084(5) 0.0043(7) 0.0091(5) 0.000 -0.0002(4) 0.000
Sb5 0.0086(5) 0.0054(7) 0.0079(5) 0.000 -0.0004(4) 0.000
Sb6 0.0091(5) 0.0055(7) 0.0101(5) 0.000 0.0009(4) 0.000
Sb7 0.0091(4) 0.0050(5) 0.0086(4) 0.0001(3) -0.0014(3) -0.0011(3)
Sb8 0.0095(5) 0.0068(8) 0.0087(5) 0.000 -0.0004(4) 0.000
Sb9 0.0081(4) 0.0059(5) 0.0093(4) 0.0004(3) -0.0011(3) -0.0002(3)
Sb10 0.0083(5) 0.0061(7) 0.0092(5) 0.000 0.0004(4) 0.000
Sb11 0.0081(4) 0.0061(5) 0.0086(4) -0.0003(3) -0.0006(3) 0.0004(3)
Sb12 0.0097(5) 0.0066(7) 0.0098(5) 0.000 0.0015(4) 0.000
Sb13 0.0082(5) 0.0035(7) 0.0080(5) 0.000 -0.0003(4) 0.000
Sb14 0.0069(5) 0.0046(7) 0.0080(5) 0.000 0.0001(4) 0.000
Mn1 0.0086(9) 0.0071(12) 0.0081(8) -0.0006(8) -0.0001(7) 0.0007(8)
Mn2 0.0054(12) 0.0062(17) 0.0173(13) 0.000 0.0020(10) 0.000
Mn3 0.0092(13) 0.0063(17) 0.0110(12) 0.000 -0.0007(10) 0.000
Ca1 0.0097(11) 0.0058(16) 0.0099(11) 0.0008(10) 0.0000(9) -0.0012(10)
Ca2 0.0110(12) 0.0056(16) 0.0096(11) 0.0007(10) 0.0002(9) 0.0007(11)
Ca3 0.0106(17) 0.013(2) 0.0084(15) 0.000 0.0010(13) 0.000
Ca4 0.0075(11) 0.0071(16) 0.0109(11) -0.0010(10) 0.0005(9) -0.0005(10)
Ca5 0.0081(11) 0.0100(16) 0.0109(11) -0.0011(10) 0.0002(9) -0.0011(11)
Ca6 0.0102(12) 0.0077(16) 0.0091(11) 0.0010(10) -0.0003(9) -0.0024(11)
Ca7 0.0081(11) 0.0048(16) 0.0084(11) 0.0001(10) -0.0004(9) -0.0009(10)
Ca8 0.0119(12) 0.0100(17) 0.0121(12) -0.0003(11) -0.0018(10) 0.0019(11)
Ca9 0.0125(17) 0.007(2) 0.0095(16) 0.000 -0.0010(13) 0.000
Ca10 0.0122(12) 0.0102(17) 0.0117(12) 0.0021(11) -0.0012(9) -0.0041(11)
Ca11 0.0151(18) 0.005(2) 0.0165(17) 0.000 0.0004(14) 0.000
Ca12 0.0120(12) 0.0083(16) 0.0087(11) -0.0007(10) 0.0010(9) -0.0033(11)

loop_
_atom_type_symbol
_atom_type_description
_atom_type_scat_dispersion_real
_atom_type_scat_dispersion_imag
_atom_type_scat_source
Mn Mn 0.3368 0.7283 'International Tables Vol C Tables 4.2.6.8 and 6.1.1.4'
Ca Ca 0.2262 0.3064 'International Tables Vol C Tables 4.2.6.8 and 6.1.1.4'
Sb Sb -0.5866 1.5461 'International Tables Vol C Tables 4.2.6.8 and 6.1.1.4'

loop_
_geom_angle_atom_site_label_1
_geom_angle_atom_site_label_2
_geom_angle_atom_site_label_3
_geom_angle
_geom_angle_site_symmetry_1
_geom_angle_site_symmetry_3
_geom_angle_publ_flag
Mn3 Sb1 Ca8 131.53(5) . . ?
Mn3 Sb1 Ca8 131.53(5) . 6_565 ?
Ca8 Sb1 Ca8 84.90(10) . 6_565 ?
Mn3 Sb1 Ca12 79.66(6) . 6_565 ?
Ca8 Sb1 Ca12 144.03(7) . 6_565 ?
Ca8 Sb1 Ca12 83.52(7) 6_565 6_565 ?
Mn3 Sb1 Ca12 79.66(6) . . ?
Ca8 Sb1 Ca12 83.52(7) . . ?
Ca8 Sb1 Ca12 144.03(7) 6_565 . ?
Ca12 Sb1 Ca12 86.19(9) 6_565 . ?
Mn3 Sb1 Ca9 140.49(8) . . ?
Ca8 Sb1 Ca9 72.21(6) . . ?
Ca8 Sb1 Ca9 72.21(6) 6_565 . ?
Ca12 Sb1 Ca9 71.83(6) 6_565 . ?
Ca12 Sb1 Ca9 71.83(6) . . ?
Mn3 Sb1 Ca11 85.54(8) . . ?
Ca8 Sb1 Ca11 74.26(6) . . ?
Ca8 Sb1 Ca11 74.26(6) 6_565 . ?
Ca12 Sb1 Ca11 133.76(5) 6_565 . ?
Ca12 Sb1 Ca11 133.76(5) . . ?
Ca9 Sb1 Ca11 133.97(9) . . ?
Mn3 Sb1 Ca5 60.37(5) . 6_565 ?
Ca8 Sb1 Ca5 139.84(6) . 6_565 ?
Ca8 Sb1 Ca5 71.23(6) 6_565 6_565 ?
Ca12 Sb1 Ca5 66.07(6) 6_565 6_565 ?
Ca12 Sb1 Ca5 133.93(7) . 6_565 ?
Ca9 Sb1 Ca5 126.21(4) . 6_565 ?
Ca11 Sb1 Ca5 68.50(5) . 6_565 ?
Mn3 Sb1 Ca5 60.37(5) . . ?
Ca8 Sb1 Ca5 71.23(6) . . ?
Ca8 Sb1 Ca5 139.84(6) 6_565 . ?
Ca12 Sb1 Ca5 133.93(7) 6_565 . ?
Ca12 Sb1 Ca5 66.08(6) . . ?
Ca9 Sb1 Ca5 126.22(4) . . ?
Ca11 Sb1 Ca5 68.50(5) . . ?
Ca5 Sb1 Ca5 107.13(8) 6_565 . ?
Sb2 Sb2 Ca1 119.96(5) 5_665 6_565 ?
Sb2 Sb2 Ca1 119.96(5) 5_665 . ?
Ca1 Sb2 Ca1 119.74(9) 6_565 . ?
Sb2 Sb2 Ca2 65.26(5) 5_665 . ?
Ca1 Sb2 Ca2 72.62(6) 6_565 . ?
Ca1 Sb2 Ca2 141.53(7) . . ?
Sb2 Sb2 Ca2 65.26(5) 5_665 6_565 ?
Ca1 Sb2 Ca2 141.53(7) 6_565 6_565 ?
Ca1 Sb2 Ca2 72.62(6) . 6_565 ?
Ca2 Sb2 Ca2 77.41(9) . 6_565 ?
Sb2 Sb2 Ca2 63.74(5) 5_665 5_665 ?
Ca1 Sb2 Ca2 136.24(7) 6_565 5_665 ?
Ca1 Sb2 Ca2 69.77(6) . 5_665 ?
Ca2 Sb2 Ca2 129.00(5) . 5_665 ?
Ca2 Sb2 Ca2 81.79(8) 6_565 5_665 ?
Sb2 Sb2 Ca2 63.74(5) 5_665 2_655 ?
Ca1 Sb2 Ca2 69.77(6) 6_565 2_655 ?
Ca1 Sb2 Ca2 136.24(7) . 2_655 ?
Ca2 Sb2 Ca2 81.79(8) . 2_655 ?
Ca2 Sb2 Ca2 129.00(5) 6_565 2_655 ?
Ca2 Sb2 Ca2 76.26(9) 5_665 2_655 ?
Sb2 Sb2 Ca3 123.01(7) 5_665 . ?
Ca1 Sb2 Ca3 71.69(5) 6_565 . ?
Ca1 Sb2 Ca3 71.68(5) . . ?
Ca2 Sb2 Ca3 141.29(5) . . ?
Ca2 Sb2 Ca3 141.29(5) 6_565 . ?
Ca2 Sb2 Ca3 72.28(6) 5_665 . ?
Ca2 Sb2 Ca3 72.28(6) 2_655 . ?
Sb2 Sb2 Ca11 122.35(8) 5_665 . ?
Ca1 Sb2 Ca11 77.01(5) 6_565 . ?
Ca1 Sb2 Ca11 77.01(5) . . ?
Ca2 Sb2 Ca11 70.58(6) . . ?
Ca2 Sb2 Ca11 70.58(6) 6_565 . ?
Ca2 Sb2 Ca11 141.83(4) 5_665 . ?
Ca2 Sb2 Ca11 141.83(4) 2_655 . ?
Ca3 Sb2 Ca11 114.64(8) . . ?
Mn2 Sb3 Mn3 61.60(7) . . ?
Mn2 Sb3 Ca5 129.20(7) . . ?
Mn3 Sb3 Ca5 69.32(7) . . ?
Mn2 Sb3 Ca7 66.15(6) . . ?
Mn3 Sb3 Ca7 124.71(7) . . ?
Ca5 Sb3 Ca7 146.58(7) . . ?
Mn2 Sb3 Ca10 102.95(7) . . ?
Mn3 Sb3 Ca10 75.97(7) . . ?
Ca5 Sb3 Ca10 76.03(6) . . ?
Ca7 Sb3 Ca10 134.13(6) . . ?
Mn2 Sb3 Ca6 79.48(7) . . ?
Mn3 Sb3 Ca6 118.97(7) . . ?
Ca5 Sb3 Ca6 139.46(6) . . ?
Ca7 Sb3 Ca6 65.25(6) . . ?
Ca10 Sb3 Ca6 68.98(6) . . ?
Mn2 Sb3 Ca12 85.21(7) . . ?
Mn3 Sb3 Ca12 79.59(7) . . ?
Ca5 Sb3 Ca12 73.62(6) . . ?
Ca7 Sb3 Ca12 79.37(6) . . ?
Ca10 Sb3 Ca12 146.16(6) . . ?
Ca6 Sb3 Ca12 144.59(6) . . ?
Mn2 Sb3 Ca4 133.57(6) . . ?
Mn3 Sb3 Ca4 142.56(7) . . ?
Ca5 Sb3 Ca4 81.37(6) . . ?
Ca7 Sb3 Ca4 71.00(6) . . ?
Ca10 Sb3 Ca4 119.70(6) . . ?
Ca6 Sb3 Ca4 98.42(6) . . ?
Ca12 Sb3 Ca4 69.92(6) . . ?
Mn2 Sb4 Mn1 134.64(5) 5_565 6_565 ?
Mn2 Sb4 Mn1 134.64(5) 5_565 . ?
Mn1 Sb4 Mn1 84.46(9) 6_565 . ?
Mn2 Sb4 Ca6 78.39(6) 5_565 5_565 ?
Mn1 Sb4 Ca6 75.73(6) 6_565 5_565 ?
Mn1 Sb4 Ca6 143.59(7) . 5_565 ?
Mn2 Sb4 Ca6 78.39(6) 5_565 2 ?
Mn1 Sb4 Ca6 143.59(7) 6_565 2 ?
Mn1 Sb4 Ca6 75.72(6) . 2 ?
Ca6 Sb4 Ca6 102.92(8) 5_565 2 ?
Mn2 Sb4 Ca3 137.38(8) 5_565 . ?
Mn1 Sb4 Ca3 68.97(6) 6_565 . ?
Mn1 Sb4 Ca3 68.97(6) . . ?
Ca6 Sb4 Ca3 75.45(6) 5_565 . ?
Ca6 Sb4 Ca3 75.45(6) 2 . ?
Mn2 Sb4 Ca7 63.38(5) 5_565 2 ?
Mn1 Sb4 Ca7 138.43(6) 6_565 2 ?
Mn1 Sb4 Ca7 71.71(6) . 2 ?
Ca6 Sb4 Ca7 140.76(7) 5_565 2 ?
Ca6 Sb4 Ca7 62.53(6) 2 2 ?
Ca3 Sb4 Ca7 127.81(4) . 2 ?
Mn2 Sb4 Ca7 63.38(5) 5_565 5_565 ?
Mn1 Sb4 Ca7 71.71(6) 6_565 5_565 ?
Mn1 Sb4 Ca7 138.43(6) . 5_565 ?
Ca6 Sb4 Ca7 62.53(6) 5_565 5_565 ?
Ca6 Sb4 Ca7 140.76(7) 2 5_565 ?
Ca3 Sb4 Ca7 127.81(4) . 5_565 ?
Ca7 Sb4 Ca7 104.38(9) 2 5_565 ?
Mn2 Sb4 Ca9 109.87(8) 5_565 1_554 ?
Mn1 Sb4 Ca9 62.71(5) 6_565 1_554 ?
Mn1 Sb4 Ca9 62.71(5) . 1_554 ?
Ca6 Sb4 Ca9 128.53(4) 5_565 1_554 ?
Ca6 Sb4 Ca9 128.53(4) 2 1_554 ?
Ca3 Sb4 Ca9 112.75(9) . 1_554 ?
Ca7 Sb4 Ca9 76.04(5) 2 1_554 ?
Ca7 Sb4 Ca9 76.04(5) 5_565 1_554 ?
Mn1 Sb5 Mn1 83.39(9) 5_665 2_655 ?
Mn1 Sb5 Ca2 135.89(6) 5_665 6_565 ?
Mn1 Sb5 Ca2 80.48(6) 2_655 6_565 ?
Mn1 Sb5 Ca2 80.48(6) 5_665 . ?
Mn1 Sb5 Ca2 135.89(6) 2_655 . ?
Ca2 Sb5 Ca2 83.21(10) 6_565 . ?
Mn1 Sb5 Ca4 67.07(5) 5_665 3 ?
Mn1 Sb5 Ca4 135.25(7) 2_655 3 ?
Ca2 Sb5 Ca4 143.85(7) 6_565 3 ?
Ca2 Sb5 Ca4 73.12(6) . 3 ?
Mn1 Sb5 Ca4 135.25(7) 5_665 8 ?
Mn1 Sb5 Ca4 67.07(5) 2_655 8 ?
Ca2 Sb5 Ca4 73.12(6) 6_565 8 ?
Ca2 Sb5 Ca4 143.85(7) . 8 ?
Ca4 Sb5 Ca4 111.52(8) 3 8 ?
Mn1 Sb5 Ca9 62.75(5) 5_665 5_666 ?
Mn1 Sb5 Ca9 62.75(5) 2_655 5_666 ?
Ca2 Sb5 Ca9 137.74(5) 6_565 5_666 ?
Ca2 Sb5 Ca9 137.75(5) . 5_666 ?
Ca4 Sb5 Ca9 73.78(5) 3 5_666 ?
Ca4 Sb5 Ca9 73.78(5) 8 5_666 ?
Mn1 Sb5 Ca3 63.56(5) 5_665 5_665 ?
Mn1 Sb5 Ca3 63.56(5) 2_655 5_665 ?
Ca2 Sb5 Ca3 72.49(6) 6_565 5_665 ?
Ca2 Sb5 Ca3 72.49(6) . 5_665 ?
Ca4 Sb5 Ca3 123.06(4) 3 5_665 ?
Ca4 Sb5 Ca3 123.06(4) 8 5_665 ?
Ca9 Sb5 Ca3 105.57(8) 5_666 5_665 ?
Mn1 Sb5 Ca11 138.09(4) 5_665 . ?
Mn1 Sb5 Ca11 138.09(4) 2_655 . ?
Ca2 Sb5 Ca11 71.60(6) 6_565 . ?
Ca2 Sb5 Ca11 71.60(6) . . ?
Ca4 Sb5 Ca11 75.14(5) 3 . ?
Ca4 Sb5 Ca11 75.14(5) 8 . ?
Ca9 Sb5 Ca11 123.12(8) 5_666 . ?
Ca3 Sb5 Ca11 131.31(8) 5_665 . ?
Sb6 Sb6 Ca4 118.70(4) 5_556 6 ?
Sb6 Sb6 Ca4 118.69(4) 5_556 . ?
Ca4 Sb6 Ca4 122.58(9) 6 . ?
Sb6 Sb6 Ca8 65.36(5) 5_556 7_556 ?
Ca4 Sb6 Ca8 139.32(7) 6 7_556 ?
Ca4 Sb6 Ca8 70.17(6) . 7_556 ?
Sb6 Sb6 Ca8 65.36(5) 5_556 4_546 ?
Ca4 Sb6 Ca8 70.17(6) 6 4_546 ?
Ca4 Sb6 Ca8 139.32(7) . 4_546 ?
Ca8 Sb6 Ca8 77.47(9) 7_556 4_546 ?
Sb6 Sb6 Ca8 63.89(5) 5_556 3_445 ?
Ca4 Sb6 Ca8 70.12(6) 6 3_445 ?
Ca4 Sb6 Ca8 138.10(7) . 3_445 ?
Ca8 Sb6 Ca8 129.25(5) 7_556 3_445 ?
Ca8 Sb6 Ca8 81.89(8) 4_546 3_445 ?
Sb6 Sb6 Ca8 63.89(5) 5_556 8_455 ?
Ca4 Sb6 Ca8 138.10(7) 6 8_455 ?
Ca4 Sb6 Ca8 70.12(6) . 8_455 ?
Ca8 Sb6 Ca8 81.89(8) 7_556 8_455 ?
Ca8 Sb6 Ca8 129.25(5) 4_546 8_455 ?
Ca8 Sb6 Ca8 76.37(9) 3_445 8_455 ?
Sb6 Sb6 Ca9 120.56(8) 5_556 7_556 ?
Ca4 Sb6 Ca9 76.59(5) 6 7_556 ?
Ca4 Sb6 Ca9 76.59(5) . 7_556 ?
Ca8 Sb6 Ca9 69.17(6) 7_556 7_556 ?
Ca8 Sb6 Ca9 69.17(6) 4_546 7_556 ?
Ca8 Sb6 Ca9 141.68(5) 3_445 7_556 ?
Ca8 Sb6 Ca9 141.68(5) 8_455 7_556 ?
Sb6 Sb6 Ca11 117.44(8) 5_556 3_445 ?
Ca4 Sb6 Ca11 76.48(5) 6 3_445 ?
Ca4 Sb6 Ca11 76.48(5) . 3_445 ?
Ca8 Sb6 Ca11 141.01(5) 7_556 3_445 ?
Ca8 Sb6 Ca11 141.01(5) 4_546 3_445 ?
Ca8 Sb6 Ca11 67.96(6) 3_445 3_445 ?
Ca8 Sb6 Ca11 67.96(6) 8_455 3_445 ?
Ca9 Sb6 Ca11 122.00(8) 7_556 3_445 ?
Mn1 Sb7 Ca1 126.44(6) 7 . ?
Mn1 Sb7 Ca1 135.11(7) 7 7 ?
Ca1 Sb7 Ca1 97.11(6) . 7 ?
Mn1 Sb7 Ca5 69.72(6) 7 . ?
Ca1 Sb7 Ca5 71.06(6) . . ?
Ca1 Sb7 Ca5 145.59(7) 7 . ?
Mn1 Sb7 Ca3 70.01(7) 7 7 ?
Ca1 Sb7 Ca3 129.85(7) . 7 ?
Ca1 Sb7 Ca3 73.79(7) 7 7 ?
Ca5 Sb7 Ca3 138.72(8) . 7 ?
Mn1 Sb7 Ca2 76.93(6) 7 3_445 ?
Ca1 Sb7 Ca2 147.70(7) . 3_445 ?
Ca1 Sb7 Ca2 69.11(6) 7 3_445 ?
Ca5 Sb7 Ca2 103.37(6) . 3_445 ?
Ca3 Sb7 Ca2 75.85(7) 7 3_445 ?
Mn1 Sb7 Ca6 75.31(5) 7 8 ?
Ca1 Sb7 Ca6 66.20(7) . 8 ?
Ca1 Sb7 Ca6 120.71(6) 7 8 ?
Ca5 Sb7 Ca6 84.88(6) . 8 ?
Ca3 Sb7 Ca6 76.58(8) 7 8 ?
Ca2 Sb7 Ca6 146.07(7) 3_445 8 ?
Mn1 Sb7 Ca10 121.88(5) 7 . ?
Ca1 Sb7 Ca10 71.88(6) . . ?
Ca1 Sb7 Ca10 78.05(6) 7 . ?
Ca5 Sb7 Ca10 67.59(6) . . ?
Ca3 Sb7 Ca10 146.03(8) 7 . ?
Ca2 Sb7 Ca10 76.62(6) 3_445 . ?
Ca6 Sb7 Ca10 135.46(6) 8 . ?
Mn2 Sb8 Sb8 107.44(8) . 5_566 ?
Mn2 Sb8 Ca7 67.30(5) . . ?
Sb8 Sb8 Ca7 114.22(5) 5_566 . ?
Mn2 Sb8 Ca7 67.31(5) . 6_565 ?
Sb8 Sb8 Ca7 114.22(5) 5_566 6_565 ?
Ca7 Sb8 Ca7 120.76(9) . 6_565 ?
Mn2 Sb8 Ca12 136.03(5) . 5_566 ?
Sb8 Sb8 Ca12 85.20(6) 5_566 5_566 ?
Ca7 Sb8 Ca12 145.73(7) . 5_566 ?
Ca7 Sb8 Ca12 69.11(6) 6_565 5_566 ?
Mn2 Sb8 Ca12 136.03(5) . 2_556 ?
Sb8 Sb8 Ca12 85.20(6) 5_566 2_556 ?
Ca7 Sb8 Ca12 69.11(6) . 2_556 ?
Ca7 Sb8 Ca12 145.73(7) 6_565 2_556 ?
Ca12 Sb8 Ca12 85.74(9) 5_566 2_556 ?
Mn2 Sb8 Ca9 106.67(8) . 5_566 ?
Sb8 Sb8 Ca9 145.89(7) 5_566 5_566 ?
Ca7 Sb8 Ca9 79.33(5) . 5_566 ?
Ca7 Sb8 Ca9 79.33(5) 6_565 5_566 ?
Ca12 Sb8 Ca9 70.18(6) 5_566 5_566 ?
Ca12 Sb8 Ca9 70.18(6) 2_556 5_566 ?
Ca11 Sb9 Ca5 84.35(8) . . ?
Ca11 Sb9 Ca4 90.59(9) . 8 ?
Ca5 Sb9 Ca4 142.60(6) . 8 ?
Ca11 Sb9 Ca6 148.74(8) . 8 ?
Ca5 Sb9 Ca6 92.87(7) . 8 ?
Ca4 Sb9 Ca6 109.33(7) 8 8 ?
Ca11 Sb9 Ca7 142.36(8) . 8 ?
Ca5 Sb9 Ca7 85.18(6) . 8 ?
Ca4 Sb9 Ca7 76.49(7) 8 8 ?
Ca6 Sb9 Ca7 67.81(7) 8 8 ?
Ca11 Sb9 Ca1 82.93(8) . . ?
Ca5 Sb9 Ca1 71.97(6) . . ?
Ca4 Sb9 Ca1 144.16(6) 8 . ?
Ca6 Sb9 Ca1 66.73(7) 8 . ?
Ca7 Sb9 Ca1 127.29(7) 8 . ?
Ca11 Sb9 Ca2 77.80(8) . 6_565 ?
Ca5 Sb9 Ca2 139.21(7) . 6_565 ?
Ca4 Sb9 Ca2 74.52(6) 8 6_565 ?
Ca6 Sb9 Ca2 84.47(6) 8 6_565 ?
Ca7 Sb9 Ca2 129.79(6) 8 6_565 ?
Ca1 Sb9 Ca2 69.65(6) . 6_565 ?
Ca11 Sb9 Ca8 74.17(8) . . ?
Ca5 Sb9 Ca8 73.85(6) . . ?
Ca4 Sb9 Ca8 69.14(6) 8 . ?
Ca6 Sb9 Ca8 134.85(6) 8 . ?
Ca7 Sb9 Ca8 68.19(6) 8 . ?
Ca1 Sb9 Ca8 140.31(6) . . ?
Ca2 Sb9 Ca8 133.20(6) 6_565 . ?
Mn3 Sb10 Ca10 77.66(6) . . ?
Mn3 Sb10 Ca10 77.67(6) . 6_565 ?
Ca10 Sb10 Ca10 78.42(10) . 6_565 ?
Mn3 Sb10 Ca1 123.11(4) . . ?
Ca10 Sb10 Ca1 77.44(7) . . ?
Ca10 Sb10 Ca1 143.08(7) 6_565 . ?
Mn3 Sb10 Ca1 123.11(4) . 6_565 ?
Ca10 Sb10 Ca1 143.08(7) . 6_565 ?
Ca10 Sb10 Ca1 77.44(7) 6_565 6_565 ?
Ca1 Sb10 Ca1 107.08(8) . 6_565 ?
Mn3 Sb10 Ca11 88.20(8) . . ?
Ca10 Sb10 Ca11 137.54(5) . . ?
Ca10 Sb10 Ca11 137.53(5) 6_565 . ?
Ca1 Sb10 Ca11 77.48(6) . . ?
Ca1 Sb10 Ca11 77.48(6) 6_565 . ?
Mn3 Sb10 Ca3 148.26(9) . . ?
Ca10 Sb10 Ca3 77.87(6) . . ?
Ca10 Sb10 Ca3 77.87(6) 6_565 . ?
Ca1 Sb10 Ca3 70.04(5) . . ?
Ca1 Sb10 Ca3 70.04(5) 6_565 . ?
Ca11 Sb10 Ca3 123.54(8) . . ?
Mn3 Sb10 Ca5 59.93(4) . . ?
Ca10 Sb10 Ca5 68.73(6) . . ?
Ca10 Sb10 Ca5 130.28(6) 6_565 . ?
Ca1 Sb10 Ca5 63.48(6) . . ?
Ca1 Sb10 Ca5 146.88(6) 6_565 . ?
Ca11 Sb10 Ca5 69.52(5) . . ?
Ca3 Sb10 Ca5 127.01(4) . . ?
Mn3 Sb10 Ca5 59.93(4) . 6_565 ?
Ca10 Sb10 Ca5 130.28(6) . 6_565 ?
Ca10 Sb10 Ca5 68.73(6) 6_565 6_565 ?
Ca1 Sb10 Ca5 146.88(6) . 6_565 ?
Ca1 Sb10 Ca5 63.48(6) 6_565 6_565 ?
Ca11 Sb10 Ca5 69.52(5) . 6_565 ?
Ca3 Sb10 Ca5 127.01(4) . 6_565 ?
Ca5 Sb10 Ca5 105.92(8) . 6_565 ?
Mn1 Sb11 Ca4 69.60(5) 7 . ?
Mn1 Sb11 Ca7 74.34(6) 7 8 ?
Ca4 Sb11 Ca7 143.93(6) . 8 ?
Mn1 Sb11 Ca5 69.02(6) 7 . ?
Ca4 Sb11 Ca5 83.98(6) . . ?
Ca7 Sb11 Ca5 82.59(6) 8 . ?
Mn1 Sb11 Ca9 65.44(7) 7 7_556 ?
Ca4 Sb11 Ca9 81.40(8) . 7_556 ?
Ca7 Sb11 Ca9 84.50(7) 8 7_556 ?
Ca5 Sb11 Ca9 134.44(8) . 7_556 ?
Mn1 Sb11 Ca12 124.66(6) 7 . ?
Ca4 Sb11 Ca12 70.89(6) . . ?
Ca7 Sb11 Ca12 133.30(6) 8 . ?
Ca5 Sb11 Ca12 69.75(6) . . ?
Ca9 Sb11 Ca12 141.35(7) 7_556 . ?
Mn1 Sb11 Ca12 123.74(6) 7 7_556 ?
Ca4 Sb11 Ca12 137.50(6) . 7_556 ?
Ca7 Sb11 Ca12 66.37(6) 8 7_556 ?
Ca5 Sb11 Ca12 137.97(6) . 7_556 ?
Ca9 Sb11 Ca12 72.05(8) 7_556 7_556 ?
Ca12 Sb11 Ca12 111.58(5) . 7_556 ?
Mn1 Sb11 Ca8 119.05(6) 7 7_556 ?
Ca4 Sb11 Ca8 66.67(6) . 7_556 ?
Ca7 Sb11 Ca8 136.05(6) 8 7_556 ?
Ca5 Sb11 Ca8 141.01(6) . 7_556 ?
Ca9 Sb11 Ca8 67.88(7) 7_556 7_556 ?
Ca12 Sb11 Ca8 76.48(6) . 7_556 ?
Ca12 Sb11 Ca8 72.73(6) 7_556 7_556 ?
Sb12 Sb12 Ca6 119.96(5) 5_565 2 ?
Sb12 Sb12 Ca6 119.96(5) 5_565 5_565 ?
Ca6 Sb12 Ca6 117.92(9) 2 5_565 ?
Sb12 Sb12 Ca10 67.68(5) 5_565 . ?
Ca6 Sb12 Ca10 75.99(7) 2 . ?
Ca6 Sb12 Ca10 143.14(7) 5_565 . ?
Sb12 Sb12 Ca10 67.68(5) 5_565 6_565 ?
Ca6 Sb12 Ca10 143.14(7) 2 6_565 ?
Ca6 Sb12 Ca10 75.99(7) 5_565 6_565 ?
Ca10 Sb12 Ca10 74.91(10) . 6_565 ?
Sb12 Sb12 Ca10 62.38(5) 5_565 2 ?
Ca6 Sb12 Ca10 69.32(6) 2 2 ?
Ca6 Sb12 Ca10 130.17(7) 5_565 2 ?
Ca10 Sb12 Ca10 86.28(8) . 2 ?
Ca10 Sb12 Ca10 130.06(5) 6_565 2 ?
Sb12 Sb12 Ca10 62.38(5) 5_565 5_565 ?
Ca6 Sb12 Ca10 130.17(7) 2 5_565 ?
Ca6 Sb12 Ca10 69.32(6) 5_565 5_565 ?
Ca10 Sb12 Ca10 130.06(5) . 5_565 ?
Ca10 Sb12 Ca10 86.28(8) 6_565 5_565 ?
Ca10 Sb12 Ca10 71.25(9) 2 5_565 ?
Sb12 Sb12 Ca3 131.83(8) 5_565 . ?
Ca6 Sb12 Ca3 76.25(5) 2 . ?
Ca6 Sb12 Ca3 76.25(5) 5_565 . ?
Ca10 Sb12 Ca3 74.57(6) . . ?
Ca10 Sb12 Ca3 74.57(6) 6_565 . ?
Ca10 Sb12 Ca3 143.77(5) 2 . ?
Ca10 Sb12 Ca3 143.77(5) 5_565 . ?
Ca2 Sb13 Ca2 90.84(10) 5_665 6_565 ?
Ca2 Sb13 Ca10 91.13(7) 5_665 7 ?
Ca2 Sb13 Ca10 156.20(6) 6_565 7 ?
Ca2 Sb13 Ca10 156.20(6) 5_665 8 ?
Ca2 Sb13 Ca10 91.13(7) 6_565 8 ?
Ca10 Sb13 Ca10 96.51(10) 7 8 ?
Ca2 Sb13 Ca6 86.18(6) 5_665 7 ?
Ca2 Sb13 Ca6 133.13(6) 6_565 7 ?
Ca10 Sb13 Ca6 70.68(6) 7 7 ?
Ca10 Sb13 Ca6 75.26(6) 8 7 ?
Ca2 Sb13 Ca6 133.13(6) 5_665 8 ?
Ca2 Sb13 Ca6 86.18(6) 6_565 8 ?
Ca10 Sb13 Ca6 75.26(7) 7 8 ?
Ca10 Sb13 Ca6 70.67(6) 8 8 ?
Ca6 Sb13 Ca6 127.85(10) 7 8 ?
Ca2 Sb13 Ca1 72.51(6) 5_665 2_655 ?
Ca2 Sb13 Ca1 70.23(6) 6_565 2_655 ?
Ca10 Sb13 Ca1 132.66(6) 7 2_655 ?
Ca10 Sb13 Ca1 85.89(7) 8 2_655 ?
Ca6 Sb13 Ca1 64.30(6) 7 2_655 ?
Ca6 Sb13 Ca1 146.48(6) 8 2_655 ?
Ca2 Sb13 Ca1 70.23(6) 5_665 . ?
Ca2 Sb13 Ca1 72.51(6) 6_565 . ?
Ca10 Sb13 Ca1 85.89(7) 7 . ?
Ca10 Sb13 Ca1 132.66(6) 8 . ?
Ca6 Sb13 Ca1 146.48(6) 7 . ?
Ca6 Sb13 Ca1 64.30(6) 8 . ?
Ca1 Sb13 Ca1 125.86(9) 2_655 . ?
Ca8 Sb14 Ca8 92.33(10) 8_455 7_556 ?
Ca8 Sb14 Ca7 146.30(6) 8_455 2_556 ?
Ca8 Sb14 Ca7 75.76(7) 7_556 2_556 ?
Ca8 Sb14 Ca7 75.76(7) 8_455 . ?
Ca8 Sb14 Ca7 146.30(6) 7_556 . ?
Ca7 Sb14 Ca7 129.95(10) 2_556 . ?
Ca8 Sb14 Ca12 142.43(6) 8_455 . ?
Ca8 Sb14 Ca12 89.48(7) 7_556 . ?
Ca7 Sb14 Ca12 70.00(6) 2_556 . ?
Ca7 Sb14 Ca12 82.15(6) . . ?
Ca8 Sb14 Ca12 89.48(7) 8_455 2_556 ?
Ca8 Sb14 Ca12 142.43(6) 7_556 2_556 ?
Ca7 Sb14 Ca12 82.15(6) 2_556 2_556 ?
Ca7 Sb14 Ca12 70.00(6) . 2_556 ?
Ca12 Sb14 Ca12 111.10(10) . 2_556 ?
Ca8 Sb14 Ca4 72.50(7) 8_455 2_556 ?
Ca8 Sb14 Ca4 73.00(6) 7_556 2_556 ?
Ca7 Sb14 Ca4 73.87(6) 2_556 2_556 ?
Ca7 Sb14 Ca4 129.80(6) . 2_556 ?
Ca12 Sb14 Ca4 142.76(6) . 2_556 ?
Ca12 Sb14 Ca4 71.84(6) 2_556 2_556 ?
Ca8 Sb14 Ca4 73.00(6) 8_455 . ?
Ca8 Sb14 Ca4 72.50(6) 7_556 . ?
Ca7 Sb14 Ca4 129.79(6) 2_556 . ?
Ca7 Sb14 Ca4 73.87(6) . . ?
Ca12 Sb14 Ca4 71.84(6) . . ?
Ca12 Sb14 Ca4 142.76(6) 2_556 . ?
Ca4 Sb14 Ca4 129.30(10) 2_556 . ?
Sb4 Mn1 Sb5 95.95(7) . 5_665 ?
Sb4 Mn1 Sb7 108.09(6) . 7 ?
Sb5 Mn1 Sb7 107.40(6) 5_665 7 ?
Sb4 Mn1 Sb11 108.66(6) . 7 ?
Sb5 Mn1 Sb11 111.87(6) 5_665 7 ?
Sb7 Mn1 Sb11 121.75(8) 7 7 ?
Sb4 Mn1 Ca9 70.31(7) . 1_554 ?
Sb5 Mn1 Ca9 69.60(7) 5_665 1_554 ?
Sb7 Mn1 Ca9 176.17(8) 7 1_554 ?
Sb11 Mn1 Ca9 62.00(5) 7 1_554 ?
Sb4 Mn1 Ca4 145.20(8) . 7 ?
Sb5 Mn1 Ca4 65.44(6) 5_665 7 ?
Sb7 Mn1 Ca4 105.59(7) 7 7 ?
Sb11 Mn1 Ca4 58.40(5) 7 7 ?
Ca9 Mn1 Ca4 75.52(7) 1_554 7 ?
Sb4 Mn1 Ca5 128.77(7) . 7 ?
Sb5 Mn1 Ca5 135.26(7) 5_665 7 ?
Sb7 Mn1 Ca5 62.01(6) 7 7 ?
Sb11 Mn1 Ca5 59.77(5) 7 7 ?
Ca9 Mn1 Ca5 121.76(7) 1_554 7 ?
Ca4 Mn1 Ca5 75.69(7) 7 7 ?
Sb4 Mn1 Ca3 64.03(6) . . ?
Sb5 Mn1 Ca3 71.30(6) 5_665 . ?
Sb7 Mn1 Ca3 61.85(5) 7 . ?
Sb11 Mn1 Ca3 172.59(8) 7 . ?
Ca9 Mn1 Ca3 114.52(7) 1_554 . ?
Ca4 Mn1 Ca3 128.16(8) 7 . ?
Ca5 Mn1 Ca3 123.16(7) 7 . ?
Sb4 Mn1 Ca7 63.19(6) . 2 ?
Sb5 Mn1 Ca7 144.03(7) 5_665 2 ?
Sb7 Mn1 Ca7 106.95(6) 7 2 ?
Sb11 Mn1 Ca7 56.00(5) 7 2 ?
Ca9 Mn1 Ca7 75.59(7) 1_554 2 ?
Ca4 Mn1 Ca7 114.40(7) 7 2 ?
Ca5 Mn1 Ca7 72.10(6) 7 2 ?
Ca3 Mn1 Ca7 117.36(8) . 2 ?
Sb4 Mn1 Ca6 59.33(5) . 2 ?
Sb5 Mn1 Ca6 139.26(7) 5_665 2 ?
Sb7 Mn1 Ca6 59.21(5) 7 2 ?
Sb11 Mn1 Ca6 106.93(7) 7 2 ?
Ca9 Mn1 Ca6 121.35(8) 1_554 2 ?
Ca4 Mn1 Ca6 151.71(8) 7 2 ?
Ca5 Mn1 Ca6 76.03(6) 7 2 ?
Ca3 Mn1 Ca6 68.75(7) . 2 ?
Ca7 Mn1 Ca6 56.61(6) 2 2 ?
Sb4 Mn1 Ca2 129.06(7) . 5_665 ?
Sb5 Mn1 Ca2 53.90(5) 5_665 5_665 ?
Sb7 Mn1 Ca2 58.11(5) 7 5_665 ?
Sb11 Mn1 Ca2 120.07(6) 7 5_665 ?
Ca9 Mn1 Ca2 119.95(8) 1_554 5_665 ?
Ca4 Mn1 Ca2 64.68(6) 7 5_665 ?
Ca5 Mn1 Ca2 90.35(7) 7 5_665 ?
Ca3 Mn1 Ca2 67.30(7) . 5_665 ?
Ca7 Mn1 Ca2 161.57(8) 2 5_665 ?
Ca6 Mn1 Ca2 114.60(7) 2 5_665 ?
Sb4 Mn2 Sb3 112.22(6) 5_565 6_565 ?
Sb4 Mn2 Sb3 112.22(6) 5_565 . ?
Sb3 Mn2 Sb3 118.96(9) 6_565 . ?
Sb4 Mn2 Sb8 82.01(7) 5_565 . ?
Sb3 Mn2 Sb8 112.84(6) 6_565 . ?
Sb3 Mn2 Sb8 112.84(6) . . ?
Sb4 Mn2 Mn3 149.61(11) 5_565 . ?
Sb3 Mn2 Mn3 60.15(5) 6_565 . ?
Sb3 Mn2 Mn3 60.15(5) . . ?
Sb8 Mn2 Mn3 128.38(11) . . ?
Sb4 Mn2 Ca7 69.06(6) 5_565 . ?
Sb3 Mn2 Ca7 173.89(10) 6_565 . ?
Sb3 Mn2 Ca7 64.68(5) . . ?
Sb8 Mn2 Ca7 61.15(5) . . ?
Mn3 Mn2 Ca7 121.97(6) . . ?
Sb4 Mn2 Ca7 69.06(6) 5_565 6_565 ?
Sb3 Mn2 Ca7 64.68(5) 6_565 6_565 ?
Sb3 Mn2 Ca7 173.88(10) . 6_565 ?
Sb8 Mn2 Ca7 61.15(5) . 6_565 ?
Mn3 Mn2 Ca7 121.97(6) . 6_565 ?
Ca7 Mn2 Ca7 111.24(10) . 6_565 ?
Sb10 Mn3 Sb1 105.90(9) . . ?
Sb10 Mn3 Sb3 109.26(6) . 6_565 ?
Sb1 Mn3 Sb3 108.38(6) . 6_565 ?
Sb10 Mn3 Sb3 109.26(6) . . ?
Sb1 Mn3 Sb3 108.38(6) . . ?
Sb3 Mn3 Sb3 115.25(9) 6_565 . ?
Sb10 Mn3 Mn2 138.68(11) . . ?
Sb1 Mn3 Mn2 115.42(10) . . ?
Sb3 Mn3 Mn2 58.25(5) 6_565 . ?
Sb3 Mn3 Mn2 58.25(5) . . ?
Sb10 Mn3 Ca5 74.24(5) . 6_565 ?
Sb1 Mn3 Ca5 73.56(6) . 6_565 ?
Sb3 Mn3 Ca5 59.78(5) 6_565 6_565 ?
Sb3 Mn3 Ca5 174.95(9) . 6_565 ?
Mn2 Mn3 Ca5 116.71(5) . 6_565 ?
Sb10 Mn3 Ca5 74.24(5) . . ?
Sb1 Mn3 Ca5 73.56(6) . . ?
Sb3 Mn3 Ca5 174.95(9) 6_565 . ?
Sb3 Mn3 Ca5 59.78(5) . . ?
Mn2 Mn3 Ca5 116.71(5) . . ?
Ca5 Mn3 Ca5 125.18(11) 6_565 . ?
Sb10 Mn3 Ca10 55.78(6) . . ?
Sb1 Mn3 Ca10 139.50(6) . . ?
Sb3 Mn3 Ca10 111.81(9) 6_565 . ?
Sb3 Mn3 Ca10 57.84(5) . . ?
Mn2 Mn3 Ca10 90.35(8) . . ?
Ca5 Mn3 Ca10 123.82(8) 6_565 . ?
Ca5 Mn3 Ca10 66.83(6) . . ?
Sb10 Mn3 Ca10 55.78(6) . 6_565 ?
Sb1 Mn3 Ca10 139.49(6) . 6_565 ?
Sb3 Mn3 Ca10 57.84(5) 6_565 6_565 ?
Sb3 Mn3 Ca10 111.81(9) . 6_565 ?
Mn2 Mn3 Ca10 90.35(8) . 6_565 ?
Ca5 Mn3 Ca10 66.83(6) 6_565 6_565 ?
Ca5 Mn3 Ca10 123.82(8) . 6_565 ?
Ca10 Mn3 Ca10 64.70(9) . 6_565 ?
Sb2 Ca1 Sb7 168.64(9) . . ?
Sb2 Ca1 Sb7 99.66(7) . 7 ?
Sb7 Ca1 Sb7 82.89(6) . 7 ?
Sb2 Ca1 Sb9 92.89(7) . . ?
Sb7 Ca1 Sb9 86.29(6) . . ?
Sb7 Ca1 Sb9 165.32(9) 7 . ?
Sb2 Ca1 Sb10 66.13(6) . . ?
Sb7 Ca1 Sb10 102.52(7) . . ?
Sb7 Ca1 Sb10 103.06(7) 7 . ?
Sb9 Ca1 Sb10 88.94(6) . . ?
Sb2 Ca1 Sb13 86.97(6) . . ?
Sb7 Ca1 Sb13 104.28(8) . . ?
Sb7 Ca1 Sb13 86.24(6) 7 . ?
Sb9 Ca1 Sb13 86.84(6) . . ?
Sb10 Ca1 Sb13 152.52(8) . . ?
Sb2 Ca1 Ca6 128.55(8) . 8 ?
Sb7 Ca1 Ca6 59.20(6) . 8 ?
Sb7 Ca1 Ca6 111.66(8) 7 8 ?
Sb9 Ca1 Ca6 53.91(5) . 8 ?
Sb10 Ca1 Ca6 136.94(8) . 8 ?
Sb13 Ca1 Ca6 56.96(5) . 8 ?
Sb2 Ca1 Ca2 58.19(6) . 5_665 ?
Sb7 Ca1 Ca2 130.55(8) . 5_665 ?
Sb7 Ca1 Ca2 56.83(6) 7 5_665 ?
Sb9 Ca1 Ca2 126.23(8) . 5_665 ?
Sb10 Ca1 Ca2 112.86(8) . 5_665 ?
Sb13 Ca1 Ca2 51.11(5) . 5_665 ?
Ca6 Ca1 Ca2 107.26(8) 8 5_665 ?
Sb2 Ca1 Ca5 115.55(8) . . ?
Sb7 Ca1 Ca5 55.84(5) . . ?
Sb7 Ca1 Ca5 128.11(8) 7 . ?
Sb9 Ca1 Ca5 50.34(5) . . ?
Sb10 Ca1 Ca5 63.21(6) . . ?
Sb13 Ca1 Ca5 130.02(8) . . ?
Ca6 Ca1 Ca5 75.33(7) 8 . ?
Ca2 Ca1 Ca5 173.61(9) 5_665 . ?
Sb2 Ca1 Ca2 56.12(6) . 6_565 ?
Sb7 Ca1 Ca2 130.63(8) . 6_565 ?
Sb7 Ca1 Ca2 126.78(7) 7 6_565 ?
Sb9 Ca1 Ca2 55.52(5) . 6_565 ?
Sb10 Ca1 Ca2 106.28(8) . 6_565 ?
Sb13 Ca1 Ca2 50.12(5) . 6_565 ?
Ca6 Ca1 Ca2 72.43(7) 8 6_565 ?
Ca2 Ca1 Ca2 71.03(7) 5_665 6_565 ?
Ca5 Ca1 Ca2 104.73(8) . 6_565 ?
Sb2 Ca1 Ca3 58.90(6) . . ?
Sb7 Ca1 Ca3 115.88(8) . . ?
Sb7 Ca1 Ca3 53.81(5) 7 . ?
Sb9 Ca1 Ca3 140.71(8) . . ?
Sb10 Ca1 Ca3 56.00(6) . . ?
Sb13 Ca1 Ca3 115.46(7) . . ?
Ca6 Ca1 Ca3 165.33(9) 8 . ?
Ca2 Ca1 Ca3 64.40(7) 5_665 . ?
Ca5 Ca1 Ca3 114.33(8) . . ?
Ca2 Ca1 Ca3 113.45(8) 6_565 . ?
Sb2 Ca1 Ca10 109.25(8) . . ?
Sb7 Ca1 Ca10 60.68(6) . . ?
Sb7 Ca1 Ca10 73.39(6) 7 . ?
Sb9 Ca1 Ca10 109.67(6) . . ?
Sb10 Ca1 Ca10 49.26(5) . . ?
Sb13 Ca1 Ca10 155.59(8) . . ?
Ca6 Ca1 Ca10 118.12(8) 8 . ?
Ca2 Ca1 Ca10 121.96(8) 5_665 . ?
Ca5 Ca1 Ca10 60.01(6) . . ?
Ca2 Ca1 Ca10 154.29(9) 6_565 . ?
Ca3 Ca1 Ca10 62.75(7) . . ?
Sb13 Ca2 Sb5 176.40(9) 5_665 . ?
Sb13 Ca2 Sb2 88.66(7) 5_665 . ?
Sb5 Ca2 Sb2 94.89(7) . . ?
Sb13 Ca2 Sb7 89.41(6) 5_665 3 ?
Sb5 Ca2 Sb7 87.37(6) . 3 ?
Sb2 Ca2 Sb7 143.76(8) . 3 ?
Sb13 Ca2 Sb9 91.39(7) 5_665 6_565 ?
Sb5 Ca2 Sb9 89.29(6) . 6_565 ?
Sb2 Ca2 Sb9 88.88(6) . 6_565 ?
Sb7 Ca2 Sb9 127.35(8) 3 6_565 ?
Sb13 Ca2 Sb2 87.89(6) 5_665 5_665 ?
Sb5 Ca2 Sb2 93.87(7) . 5_665 ?
Sb2 Ca2 Sb2 51.00(5) . 5_665 ?
Sb7 Ca2 Sb2 92.76(6) 3 5_665 ?
Sb9 Ca2 Sb2 139.88(8) 6_565 5_665 ?
Sb13 Ca2 Ca1 58.66(6) 5_665 5_665 ?
Sb5 Ca2 Ca1 120.26(8) . 5_665 ?
Sb2 Ca2 Ca1 95.04(7) . 5_665 ?
Sb7 Ca2 Ca1 54.05(5) 3 5_665 ?
Sb9 Ca2 Ca1 149.59(9) 6_565 5_665 ?
Sb2 Ca2 Ca1 52.04(5) 5_665 5_665 ?
Sb13 Ca2 Ca1 57.36(5) 5_665 6_565 ?
Sb5 Ca2 Ca1 125.61(8) . 6_565 ?
Sb2 Ca2 Ca1 51.26(5) . 6_565 ?
Sb7 Ca2 Ca1 146.11(9) 3 6_565 ?
Sb9 Ca2 Ca1 54.82(5) 6_565 6_565 ?
Sb2 Ca2 Ca1 92.46(7) 5_665 6_565 ?
Ca1 Ca2 Ca1 105.69(7) 5_665 6_565 ?
Sb13 Ca2 Mn1 130.81(8) 5_665 5_665 ?
Sb5 Ca2 Mn1 45.62(5) . 5_665 ?
Sb2 Ca2 Mn1 137.66(8) . 5_665 ?
Sb7 Ca2 Mn1 44.95(4) 3 5_665 ?
Sb9 Ca2 Mn1 102.66(7) 6_565 5_665 ?
Sb2 Ca2 Mn1 107.94(7) 5_665 5_665 ?
Ca1 Ca2 Mn1 94.61(7) 5_665 5_665 ?
Ca1 Ca2 Mn1 157.48(7) 6_565 5_665 ?
Sb13 Ca2 Ca4 121.40(8) 5_665 3 ?
Sb5 Ca2 Ca4 56.81(6) . 3 ?
Sb2 Ca2 Ca4 124.55(7) . 3 ?
Sb7 Ca2 Ca4 86.58(6) 3 3 ?
Sb9 Ca2 Ca4 49.49(5) 6_565 3 ?
Sb2 Ca2 Ca4 150.68(9) 5_665 3 ?
Ca1 Ca2 Ca4 139.94(9) 5_665 3 ?
Ca1 Ca2 Ca4 104.31(7) 6_565 3 ?
Mn1 Ca2 Ca4 53.17(5) 5_665 3 ?
Sb13 Ca2 Ca11 122.02(8) 5_665 . ?
Sb5 Ca2 Ca11 60.74(7) . . ?
Sb2 Ca2 Ca11 58.15(6) . . ?
Sb7 Ca2 Ca11 145.82(9) 3 . ?
Sb9 Ca2 Ca11 47.40(4) 6_565 . ?
Sb2 Ca2 Ca11 100.81(7) 5_665 . ?
Ca1 Ca2 Ca11 152.15(9) 5_665 . ?
Ca1 Ca2 Ca11 65.01(7) 6_565 . ?
Mn1 Ca2 Ca11 100.88(8) 5_665 . ?
Ca4 Ca2 Ca11 66.42(7) 3 . ?
Sb13 Ca2 Ca3 118.64(7) 5_665 5_665 ?
Sb5 Ca2 Ca3 60.24(6) . 5_665 ?
Sb2 Ca2 Ca3 98.90(7) . 5_665 ?
Sb7 Ca2 Ca3 51.53(5) 3 5_665 ?
Sb9 Ca2 Ca3 148.95(8) 6_565 5_665 ?
Sb2 Ca2 Ca3 55.62(6) 5_665 5_665 ?
Ca1 Ca2 Ca3 60.03(6) 5_665 5_665 ?
Ca1 Ca2 Ca3 147.80(9) 6_565 5_665 ?
Mn1 Ca2 Ca3 52.55(6) 5_665 5_665 ?
Ca4 Ca2 Ca3 103.42(8) 3 5_665 ?
Ca11 Ca2 Ca3 112.91(7) . 5_665 ?
Sb7 Ca3 Sb7 158.05(10) 7 4 ?
Sb7 Ca3 Sb4 84.27(6) 7 . ?
Sb7 Ca3 Sb4 84.27(6) 4 . ?
Sb7 Ca3 Sb10 99.98(6) 7 . ?
Sb7 Ca3 Sb10 99.98(6) 4 . ?
Sb4 Ca3 Sb10 146.07(10) . . ?
Sb7 Ca3 Mn1 111.51(9) 7 6_565 ?
Sb7 Ca3 Mn1 48.13(4) 4 6_565 ?
Sb4 Ca3 Mn1 47.00(5) . 6_565 ?
Sb10 Ca3 Mn1 148.12(4) . 6_565 ?
Sb7 Ca3 Mn1 48.13(4) 7 . ?
Sb7 Ca3 Mn1 111.51(9) 4 . ?
Sb4 Ca3 Mn1 47.00(5) . . ?
Sb10 Ca3 Mn1 148.11(4) . . ?
Mn1 Ca3 Mn1 63.56(8) 6_565 . ?
Sb7 Ca3 Sb2 90.85(6) 7 . ?
Sb7 Ca3 Sb2 90.85(6) 4 . ?
Sb4 Ca3 Sb2 152.81(10) . . ?
Sb10 Ca3 Sb2 61.12(6) . . ?
Mn1 Ca3 Sb2 112.00(8) 6_565 . ?
Mn1 Ca3 Sb2 112.00(8) . . ?
Sb7 Ca3 Sb12 95.70(6) 7 . ?
Sb7 Ca3 Sb12 95.70(6) 4 . ?
Sb4 Ca3 Sb12 63.07(7) . . ?
Sb10 Ca3 Sb12 83.00(7) . . ?
Mn1 Ca3 Sb12 98.26(8) 6_565 . ?
Mn1 Ca3 Sb12 98.26(8) . . ?
Sb2 Ca3 Sb12 144.12(10) . . ?
Sb7 Ca3 Sb5 79.28(5) 7 5_665 ?
Sb7 Ca3 Sb5 79.28(5) 4 5_665 ?
Sb4 Ca3 Sb5 70.59(7) . 5_665 ?
Sb10 Ca3 Sb5 143.34(11) . 5_665 ?
Mn1 Ca3 Sb5 45.15(5) 6_565 5_665 ?
Mn1 Ca3 Sb5 45.15(5) . 5_665 ?
Sb2 Ca3 Sb5 82.22(7) . 5_665 ?
Sb12 Ca3 Sb5 133.66(10) . 5_665 ?
Sb7 Ca3 Ca1 52.40(5) 7 . ?
Sb7 Ca3 Ca1 138.45(10) 4 . ?
Sb4 Ca3 Ca1 136.20(5) . . ?
Sb10 Ca3 Ca1 53.96(5) . . ?
Mn1 Ca3 Ca1 147.89(10) 6_565 . ?
Mn1 Ca3 Ca1 96.79(6) . . ?
Sb2 Ca3 Ca1 49.42(5) . . ?
Sb12 Ca3 Ca1 110.09(7) . . ?
Sb5 Ca3 Ca1 102.83(7) 5_665 . ?
Sb7 Ca3 Ca1 138.45(10) 7 6_565 ?
Sb7 Ca3 Ca1 52.40(5) 4 6_565 ?
Sb4 Ca3 Ca1 136.20(5) . 6_565 ?
Sb10 Ca3 Ca1 53.96(5) . 6_565 ?
Mn1 Ca3 Ca1 96.79(6) 6_565 6_565 ?
Mn1 Ca3 Ca1 147.89(10) . 6_565 ?
Sb2 Ca3 Ca1 49.42(5) . 6_565 ?
Sb12 Ca3 Ca1 110.09(7) . 6_565 ?
Sb5 Ca3 Ca1 102.83(7) 5_665 6_565 ?
Ca1 Ca3 Ca1 87.57(10) . 6_565 ?
Sb7 Ca3 Ca2 113.40(9) 7 2_655 ?
Sb7 Ca3 Ca2 52.62(5) 4 2_655 ?
Sb4 Ca3 Ca2 105.77(8) . 2_655 ?
Sb10 Ca3 Ca2 103.27(8) . 2_655 ?
Mn1 Ca3 Ca2 60.15(6) 6_565 2_655 ?
Mn1 Ca3 Ca2 92.35(8) . 2_655 ?
Sb2 Ca3 Ca2 52.10(6) . 2_655 ?
Sb12 Ca3 Ca2 148.20(5) . 2_655 ?
Sb5 Ca3 Ca2 47.27(5) 5_665 2_655 ?
Ca1 Ca3 Ca2 98.19(9) . 2_655 ?
Ca1 Ca3 Ca2 55.57(6) 6_565 2_655 ?
Sb9 Ca4 Sb11 161.57(9) 8_455 . ?
Sb9 Ca4 Sb6 96.79(7) 8_455 . ?
Sb11 Ca4 Sb6 99.89(7) . . ?
Sb9 Ca4 Sb14 94.65(6) 8_455 . ?
Sb11 Ca4 Sb14 94.11(7) . . ?
Sb6 Ca4 Sb14 86.64(6) . . ?
Sb9 Ca4 Sb5 89.08(7) 8_455 3_445 ?
Sb11 Ca4 Sb5 91.53(6) . 3_445 ?
Sb6 Ca4 Sb5 62.94(6) . 3_445 ?
Sb14 Ca4 Sb5 149.59(8) . 3_445 ?
Sb9 Ca4 Sb3 75.07(6) 8_455 . ?
Sb11 Ca4 Sb3 89.23(6) . . ?
Sb6 Ca4 Sb3 169.25(8) . . ?
Sb14 Ca4 Sb3 87.04(7) . . ?
Sb5 Ca4 Sb3 122.94(7) 3_445 . ?
Sb9 Ca4 Mn1 118.14(8) 8_455 7 ?
Sb11 Ca4 Mn1 52.00(5) . 7 ?
Sb6 Ca4 Mn1 97.10(7) . 7 ?
Sb14 Ca4 Mn1 146.09(8) . 7 ?
Sb5 Ca4 Mn1 47.50(5) 3_445 7 ?
Sb3 Ca4 Mn1 92.99(6) . 7 ?
Sb9 Ca4 Ca8 133.37(7) 8_455 7_556 ?
Sb11 Ca4 Ca8 63.75(6) . 7_556 ?
Sb6 Ca4 Ca8 56.81(6) . 7_556 ?
Sb14 Ca4 Ca8 50.86(5) . 7_556 ?
Sb5 Ca4 Ca8 106.72(8) 3_445 7_556 ?
Sb3 Ca4 Ca8 124.08(8) . 7_556 ?
Mn1 Ca4 Ca8 103.88(8) 7 7_556 ?
Sb9 Ca4 Ca8 61.83(6) 8_455 8_455 ?
Sb11 Ca4 Ca8 134.97(8) . 8_455 ?
Sb6 Ca4 Ca8 57.33(6) . 8_455 ?
Sb14 Ca4 Ca8 50.63(5) . 8_455 ?
Sb5 Ca4 Ca8 106.86(8) 3_445 8_455 ?
Sb3 Ca4 Ca8 112.07(7) . 8_455 ?
Mn1 Ca4 Ca8 152.69(9) 7 8_455 ?
Ca8 Ca4 Ca8 71.58(7) 7_556 8_455 ?
Sb9 Ca4 Ca12 115.99(8) 8_455 . ?
Sb11 Ca4 Ca12 58.38(6) . . ?
Sb6 Ca4 Ca12 127.53(8) . . ?
Sb14 Ca4 Ca12 52.84(5) . . ?
Sb5 Ca4 Ca12 148.16(8) 3_445 . ?
Sb3 Ca4 Ca12 53.28(6) . . ?
Mn1 Ca4 Ca12 101.22(7) 7 . ?
Ca8 Ca4 Ca12 71.12(7) 7_556 . ?
Ca8 Ca4 Ca12 102.47(7) 8_455 . ?
Sb9 Ca4 Ca7 53.02(5) 8_455 . ?
Sb11 Ca4 Ca7 123.79(9) . . ?
Sb6 Ca4 Ca7 116.81(7) . . ?
Sb14 Ca4 Ca7 50.92(5) . . ?
Sb5 Ca4 Ca7 142.08(8) 3_445 . ?
Sb3 Ca4 Ca7 52.68(5) . . ?
Mn1 Ca4 Ca7 145.07(8) 7 . ?
Ca8 Ca4 Ca7 101.75(7) 7_556 . ?
Ca8 Ca4 Ca7 59.50(6) 8_455 . ?
Ca12 Ca4 Ca7 65.50(7) . . ?
Sb9 Ca4 Ca2 55.99(5) 8_455 3_445 ?
Sb11 Ca4 Ca2 111.64(7) . 3_445 ?
Sb6 Ca4 Ca2 104.42(8) . 3_445 ?
Sb14 Ca4 Ca2 149.21(8) . 3_445 ?
Sb5 Ca4 Ca2 50.07(5) 3_445 3_445 ?
Sb3 Ca4 Ca2 77.09(6) . 3_445 ?
Mn1 Ca4 Ca2 62.15(6) 7 3_445 ?
Ca8 Ca4 Ca2 156.79(9) 7_556 3_445 ?
Ca8 Ca4 Ca2 111.62(8) 8_455 3_445 ?
Ca12 Ca4 Ca2 127.64(8) . 3_445 ?
Ca7 Ca4 Ca2 99.20(7) . 3_445 ?
Sb9 Ca5 Sb3 168.60(10) . . ?
Sb9 Ca5 Sb11 95.61(7) . . ?
Sb3 Ca5 Sb11 93.56(6) . . ?
Sb9 Ca5 Sb7 89.47(6) . . ?
Sb3 Ca5 Sb7 95.70(7) . . ?
Sb11 Ca5 Sb7 99.48(8) . . ?
Sb9 Ca5 Mn3 117.92(9) . . ?
Sb3 Ca5 Mn3 50.91(5) . . ?
Sb11 Ca5 Mn3 123.33(8) . . ?
Sb7 Ca5 Mn3 123.19(9) . . ?
Sb9 Ca5 Mn1 92.77(7) . 7 ?
Sb3 Ca5 Mn1 98.26(7) . 7 ?
Sb11 Ca5 Mn1 51.22(5) . 7 ?
Sb7 Ca5 Mn1 48.27(5) . 7 ?
Mn3 Ca5 Mn1 149.08(9) . 7 ?
Sb9 Ca5 Sb1 89.94(6) . . ?
Sb3 Ca5 Sb1 82.61(6) . . ?
Sb11 Ca5 Sb1 94.37(6) . . ?
Sb7 Ca5 Sb1 166.14(8) . . ?
Mn3 Ca5 Sb1 46.08(6) . . ?
Mn1 Ca5 Sb1 145.58(8) 7 . ?
Sb9 Ca5 Sb10 86.91(6) . . ?
Sb3 Ca5 Sb10 82.70(6) . . ?
Sb11 Ca5 Sb10 167.47(8) . . ?
Sb7 Ca5 Sb10 92.81(6) . . ?
Mn3 Ca5 Sb10 45.84(5) . . ?
Mn1 Ca5 Sb10 141.07(7) 7 . ?
Sb1 Ca5 Sb10 73.33(6) . . ?
Sb9 Ca5 Ca1 57.69(5) . . ?
Sb3 Ca5 Ca1 118.17(8) . . ?
Sb11 Ca5 Ca1 137.60(9) . . ?
Sb7 Ca5 Ca1 53.10(5) . . ?
Mn3 Ca5 Ca1 98.95(8) . . ?
Mn1 Ca5 Ca1 94.34(7) 7 . ?
Sb1 Ca5 Ca1 115.72(8) . . ?
Sb10 Ca5 Ca1 53.31(5) . . ?
Sb9 Ca5 Ca12 125.41(8) . . ?
Sb3 Ca5 Ca12 55.21(5) . . ?
Sb11 Ca5 Ca12 58.00(6) . . ?
Sb7 Ca5 Ca12 137.43(8) . . ?
Mn3 Ca5 Ca12 65.33(7) . . ?
Mn1 Ca5 Ca12 101.00(7) 7 . ?
Sb1 Ca5 Ca12 51.46(5) . . ?
Sb10 Ca5 Ca12 110.75(8) . . ?
Ca1 Ca5 Ca12 163.96(10) . . ?
Sb9 Ca5 Ca10 121.14(7) . . ?
Sb3 Ca5 Ca10 53.90(5) . . ?
Sb11 Ca5 Ca10 136.56(8) . . ?
Sb7 Ca5 Ca10 61.94(6) . . ?
Mn3 Ca5 Ca10 61.31(7) . . ?
Mn1 Ca5 Ca10 100.85(8) 7 . ?
Sb1 Ca5 Ca10 106.95(8) . . ?
Sb10 Ca5 Ca10 48.82(5) . . ?
Ca1 Ca5 Ca10 64.30(6) . . ?
Ca12 Ca5 Ca10 107.72(8) . . ?
Sb9 Ca5 Ca8 59.53(5) . . ?
Sb3 Ca5 Ca8 119.33(7) . . ?
Sb11 Ca5 Ca8 64.38(6) . . ?
Sb7 Ca5 Ca8 141.10(8) . . ?
Mn3 Ca5 Ca8 93.63(8) . . ?
Mn1 Ca5 Ca8 106.13(8) 7 . ?
Sb1 Ca5 Ca8 47.59(5) . . ?
Sb10 Ca5 Ca8 107.05(8) . . ?
Ca1 Ca5 Ca8 114.29(8) . . ?
Ca12 Ca5 Ca8 65.89(6) . . ?
Ca10 Ca5 Ca8 152.98(9) . . ?
Sb12 Ca6 Sb9 167.83(9) 5_565 8_455 ?
Sb12 Ca6 Sb3 92.12(7) 5_565 . ?
Sb9 Ca6 Sb3 76.61(6) 8_455 . ?
Sb12 Ca6 Sb13 85.23(6) 5_565 7 ?
Sb9 Ca6 Sb13 91.40(7) 8_455 7 ?
Sb3 Ca6 Sb13 96.24(6) . 7 ?
Sb12 Ca6 Sb4 69.16(6) 5_565 5_565 ?
Sb9 Ca6 Sb4 114.00(7) 8_455 5_565 ?
Sb3 Ca6 Sb4 86.66(6) . 5_565 ?
Sb13 Ca6 Sb4 154.34(8) 7 5_565 ?
Sb12 Ca6 Sb7 105.33(7) 5_565 8_455 ?
Sb9 Ca6 Sb7 86.80(6) 8_455 8_455 ?
Sb3 Ca6 Sb7 155.59(7) . 8_455 ?
Sb13 Ca6 Sb7 102.02(7) 7 8_455 ?
Sb4 Ca6 Sb7 83.87(6) 5_565 8_455 ?
Sb12 Ca6 Ca7 120.57(9) 5_565 . ?
Sb9 Ca6 Ca7 56.94(6) 8_455 . ?
Sb3 Ca6 Ca7 57.31(6) . . ?
Sb13 Ca6 Ca7 140.92(9) 7 . ?
Sb4 Ca6 Ca7 60.35(6) 5_565 . ?
Sb7 Ca6 Ca7 98.63(7) 8_455 . ?
Sb12 Ca6 Ca1 127.12(8) 5_565 8_455 ?
Sb9 Ca6 Ca1 59.36(6) 8_455 8_455 ?
Sb3 Ca6 Ca1 126.24(9) . 8_455 ?
Sb13 Ca6 Ca1 58.73(6) 7 8_455 ?
Sb4 Ca6 Ca1 137.12(8) 5_565 8_455 ?
Sb7 Ca6 Ca1 54.60(5) 8_455 8_455 ?
Ca7 Ca6 Ca1 111.23(8) . 8_455 ?
Sb12 Ca6 Ca10 60.41(6) 5_565 . ?
Sb9 Ca6 Ca10 108.53(8) 8_455 . ?
Sb3 Ca6 Ca10 55.51(6) . . ?
Sb13 Ca6 Ca10 51.91(5) 7 . ?
Sb4 Ca6 Ca10 112.47(8) 5_565 . ?
Sb7 Ca6 Ca10 148.58(8) 8_455 . ?
Ca7 Ca6 Ca10 112.75(8) . . ?
Ca1 Ca6 Ca10 109.24(8) 8_455 . ?
Sb12 Ca6 Mn1 102.90(8) 5_565 2 ?
Sb9 Ca6 Mn1 86.19(6) 8_455 2 ?
Sb3 Ca6 Mn1 114.59(7) . 2 ?
Sb13 Ca6 Mn1 147.47(8) 7 2 ?
Sb4 Ca6 Mn1 44.94(4) 5_565 2 ?
Sb7 Ca6 Mn1 45.48(4) 8_455 2 ?
Ca7 Ca6 Mn1 60.46(6) . 2 ?
Ca1 Ca6 Mn1 92.93(7) 8_455 2 ?
Ca10 Ca6 Mn1 157.40(9) . 2 ?
Sb12 Ca6 Ca10 54.93(6) 5_565 2 ?
Sb9 Ca6 Ca10 129.83(9) 8_455 2 ?
Sb3 Ca6 Ca10 129.70(7) . 2 ?
Sb13 Ca6 Ca10 49.84(5) 7 2 ?
Sb4 Ca6 Ca10 109.87(8) 5_565 2 ?
Sb7 Ca6 Ca10 74.71(6) 8_455 2 ?
Ca7 Ca6 Ca10 169.17(9) . 2 ?
Ca1 Ca6 Ca10 72.20(7) 8_455 2 ?
Ca10 Ca6 Ca10 74.48(7) . 2 ?
Mn1 Ca6 Ca10 109.68(7) 2 2 ?
Sb12 Ca6 Ca3 57.59(6) 5_565 5_565 ?
Sb9 Ca6 Ca3 134.12(8) 8_455 5_565 ?
Sb3 Ca6 Ca3 134.45(8) . 5_565 ?
Sb13 Ca6 Ca3 112.21(8) 7 5_565 ?
Sb4 Ca6 Ca3 52.62(6) 5_565 5_565 ?
Sb7 Ca6 Ca3 51.07(5) 8_455 5_565 ?
Ca7 Ca6 Ca3 106.61(8) . 5_565 ?
Ca1 Ca6 Ca3 99.17(8) 8_455 5_565 ?
Ca10 Ca6 Ca3 117.05(8) . 5_565 ?
Mn1 Ca6 Ca3 52.60(6) 2 5_565 ?
Ca10 Ca6 Ca3 62.56(6) 2 5_565 ?
Sb14 Ca7 Sb8 86.43(7) . . ?
Sb14 Ca7 Sb11 99.99(6) . 8_455 ?
Sb8 Ca7 Sb11 97.51(6) . 8_455 ?
Sb14 Ca7 Sb9 96.16(7) . 8_455 ?
Sb8 Ca7 Sb9 167.84(8) . 8_455 ?
Sb11 Ca7 Sb9 93.74(7) 8_455 8_455 ?
Sb14 Ca7 Sb3 92.83(6) . . ?
Sb8 Ca7 Sb3 92.20(7) . . ?
Sb11 Ca7 Sb3 164.34(8) 8_455 . ?
Sb9 Ca7 Sb3 75.84(5) 8_455 . ?
Sb14 Ca7 Mn2 112.55(8) . . ?
Sb8 Ca7 Mn2 51.55(6) . . ?
Sb11 Ca7 Mn2 130.94(9) 8_455 . ?
Sb9 Ca7 Mn2 116.93(7) 8_455 . ?
Sb3 Ca7 Mn2 49.17(5) . . ?
Sb14 Ca7 Sb4 152.84(9) . 5_565 ?
Sb8 Ca7 Sb4 66.68(6) . 5_565 ?
Sb11 Ca7 Sb4 87.74(6) 8_455 5_565 ?
Sb9 Ca7 Sb4 109.37(7) 8_455 5_565 ?
Sb3 Ca7 Sb4 84.84(6) . 5_565 ?
Mn2 Ca7 Sb4 47.56(6) . 5_565 ?
Sb14 Ca7 Ca6 141.09(8) . . ?
Sb8 Ca7 Ca6 116.42(8) . . ?
Sb11 Ca7 Ca6 107.03(8) 8_455 . ?
Sb9 Ca7 Ca6 55.26(6) 8_455 . ?
Sb3 Ca7 Ca6 57.45(5) . . ?
Mn2 Ca7 Ca6 68.78(7) . . ?
Sb4 Ca7 Ca6 57.12(6) 5_565 . ?
Sb14 Ca7 Ca12 56.02(6) . 2_556 ?
Sb8 Ca7 Ca12 57.36(6) . 2_556 ?
Sb11 Ca7 Ca12 61.00(5) 8_455 2_556 ?
Sb9 Ca7 Ca12 133.37(8) 8_455 2_556 ?
Sb3 Ca7 Ca12 134.55(8) . 2_556 ?
Mn2 Ca7 Ca12 108.69(9) . 2_556 ?
Sb4 Ca7 Ca12 108.03(8) 5_565 2_556 ?
Ca6 Ca7 Ca12 162.85(9) . 2_556 ?
Sb14 Ca7 Mn1 149.65(7) . 2 ?
Sb8 Ca7 Mn1 97.00(7) . 2 ?
Sb11 Ca7 Mn1 49.66(5) 8_455 2 ?
Sb9 Ca7 Mn1 86.78(6) 8_455 2 ?
Sb3 Ca7 Mn1 117.05(7) . 2 ?
Mn2 Ca7 Mn1 92.47(8) . 2 ?
Sb4 Ca7 Mn1 45.10(4) 5_565 2 ?
Ca6 Ca7 Mn1 62.93(6) . 2 ?
Ca12 Ca7 Mn1 100.82(7) 2_556 2 ?
Sb14 Ca7 Ca8 51.46(5) . 8_455 ?
Sb8 Ca7 Ca8 128.10(8) . 8_455 ?
Sb11 Ca7 Ca8 67.34(6) 8_455 8_455 ?
Sb9 Ca7 Ca8 60.96(6) 8_455 8_455 ?
Sb3 Ca7 Ca8 115.52(8) . 8_455 ?
Mn2 Ca7 Ca8 160.68(9) . 8_455 ?
Sb4 Ca7 Ca8 151.39(8) 5_565 8_455 ?
Ca6 Ca7 Ca8 115.47(9) . 8_455 ?
Ca12 Ca7 Ca8 72.85(7) 2_556 8_455 ?
Mn1 Ca7 Ca8 106.29(7) 2 8_455 ?
Sb14 Ca7 Ca4 55.21(5) . . ?
Sb8 Ca7 Ca4 124.16(8) . . ?
Sb11 Ca7 Ca4 125.25(8) 8_455 . ?
Sb9 Ca7 Ca4 50.49(5) 8_455 . ?
Sb3 Ca7 Ca4 56.31(5) . . ?
Mn2 Ca7 Ca4 103.60(8) . . ?
Sb4 Ca7 Ca4 138.01(7) 5_565 . ?
Ca6 Ca7 Ca4 86.14(7) . . ?
Ca12 Ca7 Ca4 110.69(8) 2_556 . ?
Mn1 Ca7 Ca4 137.16(8) 2 . ?
Ca8 Ca7 Ca4 59.33(6) 8_455 . ?
Sb14 Ca8 Sb1 178.57(10) 7_556 . ?
Sb14 Ca8 Sb6 87.96(7) 7_556 7_556 ?
Sb1 Ca8 Sb6 93.12(7) . 7_556 ?
Sb14 Ca8 Sb6 87.23(7) 7_556 3 ?
Sb1 Ca8 Sb6 94.19(8) . 3 ?
Sb6 Ca8 Sb6 50.75(5) 7_556 3 ?
Sb14 Ca8 Sb9 89.31(6) 7_556 . ?
Sb1 Ca8 Sb9 90.58(6) . . ?
Sb6 Ca8 Sb9 135.17(8) 7_556 . ?
Sb6 Ca8 Sb9 84.42(5) 3 . ?
Sb14 Ca8 Sb11 87.95(6) 7_556 7_556 ?
Sb1 Ca8 Sb11 91.17(6) . 7_556 ?
Sb6 Ca8 Sb11 86.87(6) 7_556 7_556 ?
Sb6 Ca8 Sb11 137.47(8) 3 7_556 ?
Sb9 Ca8 Sb11 137.74(8) . 7_556 ?
Sb14 Ca8 Ca4 56.64(5) 7_556 7_556 ?
Sb1 Ca8 Ca4 123.43(8) . 7_556 ?
Sb6 Ca8 Ca4 53.03(6) 7_556 7_556 ?
Sb6 Ca8 Ca4 93.98(7) 3 7_556 ?
Sb9 Ca8 Ca4 145.94(8) . 7_556 ?
Sb11 Ca8 Ca4 49.58(5) 7_556 7_556 ?
Sb14 Ca8 Ca4 56.37(5) 7_556 8 ?
Sb1 Ca8 Ca4 124.43(8) . 8 ?
Sb6 Ca8 Ca4 94.24(7) 7_556 8 ?
Sb6 Ca8 Ca4 52.55(5) 3 8 ?
Sb9 Ca8 Ca4 49.03(5) . 8 ?
Sb11 Ca8 Ca4 144.17(8) 7_556 8 ?
Ca4 Ca8 Ca4 104.21(7) 7_556 8 ?
Sb14 Ca8 Ca7 52.78(6) 7_556 8 ?
Sb1 Ca8 Ca7 126.24(8) . 8 ?
Sb6 Ca8 Ca7 140.30(8) 7_556 8 ?
Sb6 Ca8 Ca7 113.70(7) 3 8 ?
Sb9 Ca8 Ca7 50.84(5) . 8 ?
Sb11 Ca8 Ca7 96.25(7) 7_556 8 ?
Ca4 Ca8 Ca7 100.43(8) 7_556 8 ?
Ca4 Ca8 Ca7 61.16(6) 8 8 ?
Sb14 Ca8 Ca9 122.14(8) 7_556 . ?
Sb1 Ca8 Ca9 57.90(6) . . ?
Sb6 Ca8 Ca9 56.77(6) 7_556 . ?
Sb6 Ca8 Ca9 98.86(8) 3 . ?
Sb9 Ca8 Ca9 148.41(9) . . ?
Sb11 Ca8 Ca9 50.32(4) 7_556 . ?
Ca4 Ca8 Ca9 65.53(7) 7_556 . ?
Ca4 Ca8 Ca9 150.21(9) 8 . ?
Ca7 Ca8 Ca9 145.73(8) 8 . ?
Sb14 Ca8 Ca5 117.85(8) 7_556 . ?
Sb1 Ca8 Ca5 61.18(6) . . ?
Sb6 Ca8 Ca5 153.49(9) 7_556 . ?
Sb6 Ca8 Ca5 120.15(7) 3 . ?
Sb9 Ca8 Ca5 46.62(5) . . ?
Sb11 Ca8 Ca5 99.24(7) 7_556 . ?
Ca4 Ca8 Ca5 145.77(9) 7_556 . ?
Ca4 Ca8 Ca5 95.51(7) 8 . ?
Ca7 Ca8 Ca5 65.07(7) 8 . ?
Ca9 Ca8 Ca5 108.13(8) . . ?
Sb14 Ca8 Ca11 123.42(8) 7_556 . ?
Sb1 Ca8 Ca11 57.28(6) . . ?
Sb6 Ca8 Ca11 100.94(8) 7_556 . ?
Sb6 Ca8 Ca11 60.12(6) 3 . ?
Sb9 Ca8 Ca11 46.41(4) . . ?
Sb11 Ca8 Ca11 147.58(8) 7_556 . ?
Ca4 Ca8 Ca11 153.05(9) 7_556 . ?
Ca4 Ca8 Ca11 67.25(7) 8 . ?
Ca7 Ca8 Ca11 97.25(7) 8 . ?
Ca9 Ca8 Ca11 108.49(8) . . ?
Ca5 Ca8 Ca11 60.89(7) . . ?
Sb11 Ca9 Sb11 170.71(11) 4_556 7_556 ?
Sb11 Ca9 Mn1 52.56(4) 4_556 6_566 ?
Sb11 Ca9 Mn1 119.62(9) 7_556 6_566 ?
Sb11 Ca9 Mn1 119.62(9) 4_556 1_556 ?
Sb11 Ca9 Mn1 52.56(4) 7_556 1_556 ?
Mn1 Ca9 Mn1 67.13(9) 6_566 1_556 ?
Sb11 Ca9 Sb1 93.86(6) 4_556 . ?
Sb11 Ca9 Sb1 93.86(6) 7_556 . ?
Mn1 Ca9 Sb1 146.42(5) 6_566 . ?
Mn1 Ca9 Sb1 146.42(5) 1_556 . ?
Sb11 Ca9 Sb6 92.86(6) 4_556 7_556 ?
Sb11 Ca9 Sb6 92.86(6) 7_556 7_556 ?
Mn1 Ca9 Sb6 94.57(8) 6_566 7_556 ?
Mn1 Ca9 Sb6 94.57(8) 1_556 7_556 ?
Sb1 Ca9 Sb6 85.64(7) . 7_556 ?
Sb11 Ca9 Sb5 88.31(6) 4_556 5_666 ?
Sb11 Ca9 Sb5 88.31(6) 7_556 5_666 ?
Mn1 Ca9 Sb5 47.65(6) 6_566 5_666 ?
Mn1 Ca9 Sb5 47.65(6) 1_556 5_666 ?
Sb1 Ca9 Sb5 145.09(10) . 5_666 ?
Sb6 Ca9 Sb5 59.44(6) 7_556 5_666 ?
Sb11 Ca9 Sb4 85.36(5) 4_556 1_556 ?
Sb11 Ca9 Sb4 85.36(5) 7_556 1_556 ?
Mn1 Ca9 Sb4 46.98(5) 6_566 1_556 ?
Mn1 Ca9 Sb4 46.98(5) 1_556 1_556 ?
Sb1 Ca9 Sb4 143.83(11) . 1_556 ?
Sb6 Ca9 Sb4 130.53(10) 7_556 1_556 ?
Sb5 Ca9 Sb4 71.08(7) 5_666 1_556 ?
Sb11 Ca9 Sb8 87.96(6) 4_556 5_566 ?
Sb11 Ca9 Sb8 87.96(6) 7_556 5_566 ?
Mn1 Ca9 Sb8 95.39(8) 6_566 5_566 ?
Mn1 Ca9 Sb8 95.39(8) 1_556 5_566 ?
Sb1 Ca9 Sb8 82.39(8) . 5_566 ?
Sb6 Ca9 Sb8 168.03(10) 7_556 5_566 ?
Sb5 Ca9 Sb8 132.53(9) 5_666 5_566 ?
Sb4 Ca9 Sb8 61.45(6) 1_556 5_566 ?
Sb11 Ca9 Ca8 127.44(9) 4_556 . ?
Sb11 Ca9 Ca8 61.79(5) 7_556 . ?
Mn1 Ca9 Ca8 147.71(11) 6_566 . ?
Mn1 Ca9 Ca8 104.24(7) 1_556 . ?
Sb1 Ca9 Ca8 49.89(5) . . ?
Sb6 Ca9 Ca8 54.07(6) 7_556 . ?
Sb5 Ca9 Ca8 102.68(9) 5_666 . ?
Sb4 Ca9 Ca8 146.98(5) 1_556 . ?
Sb8 Ca9 Ca8 116.70(9) 5_566 . ?
Sb11 Ca9 Ca8 61.79(5) 4_556 6_565 ?
Sb11 Ca9 Ca8 127.44(9) 7_556 6_565 ?
Mn1 Ca9 Ca8 104.24(7) 6_566 6_565 ?
Mn1 Ca9 Ca8 147.71(11) 1_556 6_565 ?
Sb1 Ca9 Ca8 49.89(5) . 6_565 ?
Sb6 Ca9 Ca8 54.07(6) 7_556 6_565 ?
Sb5 Ca9 Ca8 102.68(9) 5_666 6_565 ?
Sb4 Ca9 Ca8 146.98(5) 1_556 6_565 ?
Sb8 Ca9 Ca8 116.70(9) 5_566 6_565 ?
Ca8 Ca9 Ca8 65.65(9) . 6_565 ?
Sb11 Ca9 Ca12 56.87(5) 4_556 6_565 ?
Sb11 Ca9 Ca12 125.49(10) 7_556 6_565 ?
Mn1 Ca9 Ca12 101.13(6) 6_566 6_565 ?
Mn1 Ca9 Ca12 144.91(10) 1_556 6_565 ?
Sb1 Ca9 Ca12 51.84(6) . 6_565 ?
Sb6 Ca9 Ca12 119.86(8) 7_556 6_565 ?
Sb5 Ca9 Ca12 145.02(5) 5_666 6_565 ?
Sb4 Ca9 Ca12 100.15(8) 1_556 6_565 ?
Sb8 Ca9 Ca12 51.43(6) 5_566 6_565 ?
Ca8 Ca9 Ca12 101.73(9) . 6_565 ?
Ca8 Ca9 Ca12 65.81(7) 6_565 6_565 ?
Sb13 Ca10 Sb10 168.46(8) 7 . ?
Sb13 Ca10 Sb3 100.68(7) 7 . ?
Sb10 Ca10 Sb3 89.71(7) . . ?
Sb13 Ca10 Sb12 84.69(7) 7 . ?
Sb10 Ca10 Sb12 91.70(7) . . ?
Sb3 Ca10 Sb12 134.10(8) . . ?
Sb13 Ca10 Sb12 82.26(6) 7 5_565 ?
Sb10 Ca10 Sb12 103.77(8) . 5_565 ?
Sb3 Ca10 Sb12 85.29(6) . 5_565 ?
Sb12 Ca10 Sb12 49.94(5) . 5_565 ?
Sb13 Ca10 Ca6 57.41(6) 7 . ?
Sb10 Ca10 Ca6 133.91(9) . . ?
Sb3 Ca10 Ca6 55.51(5) . . ?
Sb12 Ca10 Ca6 93.41(7) . . ?
Sb12 Ca10 Ca6 50.27(5) 5_565 . ?
Sb13 Ca10 Mn3 144.87(8) 7 . ?
Sb10 Ca10 Mn3 46.56(5) . . ?
Sb3 Ca10 Mn3 46.19(5) . . ?
Sb12 Ca10 Mn3 109.57(8) . . ?
Sb12 Ca10 Mn3 83.35(7) 5_565 . ?
Ca6 Ca10 Mn3 89.04(7) . . ?
Sb13 Ca10 Sb7 81.84(7) 7 . ?
Sb10 Ca10 Sb7 94.31(7) . . ?
Sb3 Ca10 Sb7 84.48(6) . . ?
Sb12 Ca10 Sb7 141.01(7) . . ?
Sb12 Ca10 Sb7 159.14(8) 5_565 . ?
Ca6 Ca10 Sb7 109.30(8) . . ?
Mn3 Ca10 Sb7 102.30(7) . . ?
Sb13 Ca10 Ca6 54.90(5) 7 2 ?
Sb10 Ca10 Ca6 114.92(7) . 2 ?
Sb3 Ca10 Ca6 155.35(8) . 2 ?
Sb12 Ca10 Ca6 49.08(5) . 2 ?
Sb12 Ca10 Ca6 87.68(7) 5_565 2 ?
Ca6 Ca10 Ca6 102.55(7) . 2 ?
Mn3 Ca10 Ca6 155.59(9) . 2 ?
Sb7 Ca10 Ca6 94.13(7) . 2 ?
Sb13 Ca10 Ca5 121.03(9) 7 . ?
Sb10 Ca10 Ca5 62.45(6) . . ?
Sb3 Ca10 Ca5 50.07(5) . . ?
Sb12 Ca10 Ca5 154.08(9) . . ?
Sb12 Ca10 Ca5 130.63(8) 5_565 . ?
Ca6 Ca10 Ca5 103.13(7) . . ?
Mn3 Ca10 Ca5 51.86(6) . . ?
Sb7 Ca10 Ca5 50.47(5) . . ?
Ca6 Ca10 Ca5 141.69(8) 2 . ?
Sb13 Ca10 Ca10 131.75(5) 7 6_565 ?
Sb10 Ca10 Ca10 50.79(5) . 6_565 ?
Sb3 Ca10 Ca10 96.13(5) . 6_565 ?
Sb12 Ca10 Ca10 52.55(5) . 6_565 ?
Sb12 Ca10 Ca10 54.37(4) 5_565 6_565 ?
Ca6 Ca10 Ca10 99.37(6) . 6_565 ?
Mn3 Ca10 Ca10 57.65(5) . 6_565 ?
Sb7 Ca10 Ca10 145.02(4) . 6_565 ?
Ca6 Ca10 Ca10 98.88(5) 2 6_565 ?
Ca5 Ca10 Ca10 104.41(5) . 6_565 ?
Sb13 Ca10 Ca1 118.10(8) 7 . ?
Sb10 Ca10 Ca1 53.30(5) . . ?
Sb3 Ca10 Ca1 105.73(7) . . ?
Sb12 Ca10 Ca1 111.57(7) . . ?
Sb12 Ca10 Ca1 153.41(8) 5_565 . ?
Ca6 Ca10 Ca1 154.54(9) . . ?
Mn3 Ca10 Ca1 87.19(7) . . ?
Sb7 Ca10 Ca1 47.44(5) . . ?
Ca6 Ca10 Ca1 90.88(6) 2 . ?
Ca5 Ca10 Ca1 55.69(6) . . ?
Ca10 Ca10 Ca1 99.78(5) 6_565 . ?
Sb9 Ca11 Sb9 169.82(13) 6_565 . ?
Sb9 Ca11 Sb10 93.90(7) 6_565 . ?
Sb9 Ca11 Sb10 93.90(7) . . ?
Sb9 Ca11 Sb1 93.88(6) 6_565 . ?
Sb9 Ca11 Sb1 93.88(6) . . ?
Sb10 Ca11 Sb1 80.36(8) . . ?
Sb9 Ca11 Sb2 89.06(6) 6_565 . ?
Sb9 Ca11 Sb2 89.06(6) . . ?
Sb10 Ca11 Sb2 60.70(7) . . ?
Sb1 Ca11 Sb2 141.06(11) . . ?
Sb9 Ca11 Sb5 84.91(7) 6_565 . ?
Sb9 Ca11 Sb5 84.91(7) . . ?
Sb10 Ca11 Sb5 141.82(10) . . ?
Sb1 Ca11 Sb5 137.83(11) . . ?
Sb2 Ca11 Sb5 81.12(7) . . ?
Sb9 Ca11 Sb6 87.25(7) 6_565 3 ?
Sb9 Ca11 Sb6 87.25(7) . 3 ?
Sb10 Ca11 Sb6 162.74(10) . 3 ?
Sb1 Ca11 Sb6 82.38(8) . 3 ?
Sb2 Ca11 Sb6 136.56(10) . 3 ?
Sb5 Ca11 Sb6 55.44(6) . 3 ?
Sb9 Ca11 Ca2 117.00(9) 6_565 6_565 ?
Sb9 Ca11 Ca2 54.80(5) . 6_565 ?
Sb10 Ca11 Ca2 101.72(9) . 6_565 ?
Sb1 Ca11 Ca2 148.61(4) . 6_565 ?
Sb2 Ca11 Ca2 51.27(5) . 6_565 ?
Sb5 Ca11 Ca2 47.66(5) . 6_565 ?
Sb6 Ca11 Ca2 93.02(8) 3 6_565 ?
Sb9 Ca11 Ca2 54.80(5) 6_565 . ?
Sb9 Ca11 Ca2 117.00(9) . . ?
Sb10 Ca11 Ca2 101.71(9) . . ?
Sb1 Ca11 Ca2 148.61(4) . . ?
Sb2 Ca11 Ca2 51.27(5) . . ?
Sb5 Ca11 Ca2 47.66(5) . . ?
Sb6 Ca11 Ca2 93.03(8) 3 . ?
Ca2 Ca11 Ca2 62.29(9) 6_565 . ?
Sb9 Ca11 Ca8 122.48(10) 6_565 . ?
Sb9 Ca11 Ca8 59.43(6) . . ?
Sb10 Ca11 Ca8 114.52(8) . . ?
Sb1 Ca11 Ca8 48.46(5) . . ?
Sb2 Ca11 Ca8 148.34(5) . . ?
Sb5 Ca11 Ca8 97.65(8) . . ?
Sb6 Ca11 Ca8 51.92(6) 3 . ?
Ca2 Ca11 Ca8 105.19(7) 6_565 . ?
Ca2 Ca11 Ca8 143.62(11) . . ?
Sb9 Ca11 Ca8 59.42(6) 6_565 6_565 ?
Sb9 Ca11 Ca8 122.48(10) . 6_565 ?
Sb10 Ca11 Ca8 114.52(8) . 6_565 ?
Sb1 Ca11 Ca8 48.46(5) . 6_565 ?
Sb2 Ca11 Ca8 148.34(5) . 6_565 ?
Sb5 Ca11 Ca8 97.65(8) . 6_565 ?
Sb6 Ca11 Ca8 51.91(6) 3 6_565 ?
Ca2 Ca11 Ca8 143.61(11) 6_565 6_565 ?
Ca2 Ca11 Ca8 105.19(7) . 6_565 ?
Ca8 Ca11 Ca8 63.32(9) . 6_565 ?
Sb9 Ca11 Ca5 142.27(11) 6_565 . ?
Sb9 Ca11 Ca5 47.91(5) . . ?
Sb10 Ca11 Ca5 59.42(6) . . ?
Sb1 Ca11 Ca5 58.03(5) . . ?
Sb2 Ca11 Ca5 98.28(7) . . ?
Sb5 Ca11 Ca5 132.73(5) . . ?
Sb6 Ca11 Ca5 110.62(7) 3 . ?
Ca2 Ca11 Ca5 95.66(6) 6_565 . ?
Ca2 Ca11 Ca5 149.02(10) . . ?
Ca8 Ca11 Ca5 59.42(6) . . ?
Ca8 Ca11 Ca5 105.15(8) 6_565 . ?
Sb14 Ca12 Sb1 171.12(9) . . ?
Sb14 Ca12 Sb3 91.27(6) . . ?
Sb1 Ca12 Sb3 87.37(6) . . ?
Sb14 Ca12 Sb8 82.72(6) . 5_566 ?
Sb1 Ca12 Sb8 90.04(7) . 5_566 ?
Sb3 Ca12 Sb8 116.52(8) . 5_566 ?
Sb14 Ca12 Sb11 90.25(7) . . ?
Sb1 Ca12 Sb11 98.42(6) . . ?
Sb3 Ca12 Sb11 86.47(6) . . ?
Sb8 Ca12 Sb11 155.96(8) 5_566 . ?
Sb14 Ca12 Sb11 92.13(6) . 7_556 ?
Sb1 Ca12 Sb11 92.86(7) . 7_556 ?
Sb3 Ca12 Sb11 154.66(8) . 7_556 ?
Sb8 Ca12 Sb11 88.82(6) 5_566 7_556 ?
Sb11 Ca12 Sb11 68.42(5) . 7_556 ?
Sb14 Ca12 Ca7 53.99(5) . 2_556 ?
Sb1 Ca12 Ca7 124.78(8) . 2_556 ?
Sb3 Ca12 Ca7 142.97(8) . 2_556 ?
Sb8 Ca12 Ca7 53.53(5) 5_566 2_556 ?
Sb11 Ca12 Ca7 104.10(8) . 2_556 ?
Sb11 Ca12 Ca7 52.63(5) 7_556 2_556 ?
Sb14 Ca12 Ca5 122.77(8) . . ?
Sb1 Ca12 Ca5 62.46(6) . . ?
Sb3 Ca12 Ca5 51.17(5) . . ?
Sb8 Ca12 Ca5 148.22(9) 5_566 . ?
Sb11 Ca12 Ca5 52.25(5) . . ?
Sb11 Ca12 Ca5 107.07(8) 7_556 . ?
Ca7 Ca12 Ca5 155.81(10) 2_556 . ?
Sb14 Ca12 Ca4 55.33(5) . . ?
Sb1 Ca12 Ca4 129.82(7) . . ?
Sb3 Ca12 Ca4 56.81(5) . . ?
Sb8 Ca12 Ca4 135.29(8) 5_566 . ?
Sb11 Ca12 Ca4 50.73(5) . . ?
Sb11 Ca12 Ca4 105.82(8) 7_556 . ?
Ca7 Ca12 Ca4 102.82(8) 2_556 . ?
Ca5 Ca12 Ca4 67.56(6) . . ?
Sb14 Ca12 Ca9 122.63(8) . . ?
Sb1 Ca12 Ca9 56.32(6) . . ?
Sb3 Ca12 Ca9 141.81(8) . . ?
Sb8 Ca12 Ca9 58.39(6) 5_566 . ?
Sb11 Ca12 Ca9 108.35(7) . . ?
Sb11 Ca12 Ca9 51.08(5) 7_556 . ?
Ca7 Ca12 Ca9 68.79(7) 2_556 . ?
Ca5 Ca12 Ca9 110.67(8) . . ?
Ca4 Ca12 Ca9 156.30(9) . . ?
Sb14 Ca12 Ca7 48.11(5) . . ?
Sb1 Ca12 Ca7 126.14(8) . . ?
Sb3 Ca12 Ca7 50.24(5) . . ?
Sb8 Ca12 Ca7 83.75(6) 5_566 . ?
Sb11 Ca12 Ca7 108.47(7) . . ?
Sb11 Ca12 Ca7 140.12(7) 7_556 . ?
Ca7 Ca12 Ca7 93.03(7) 2_556 . ?
Ca5 Ca12 Ca7 99.33(7) . . ?
Ca4 Ca12 Ca7 57.80(6) . . ?
Ca9 Ca12 Ca7 141.92(8) . . ?
Sb14 Ca12 Ca8 141.45(9) . . ?
Sb1 Ca12 Ca8 46.78(5) . . ?
Sb3 Ca12 Ca8 108.86(6) . . ?
Sb8 Ca12 Ca8 114.26(8) 5_566 . ?
Sb11 Ca12 Ca8 59.77(5) . . ?
Sb11 Ca12 Ca8 56.04(5) 7_556 . ?
Ca7 Ca12 Ca8 107.04(7) 2_556 . ?
Ca5 Ca12 Ca8 59.14(6) . . ?
Ca4 Ca12 Ca8 108.75(7) . . ?
Ca9 Ca12 Ca8 56.40(6) . . ?
Ca7 Ca12 Ca8 158.47(7) . . ?

loop_
_geom_bond_atom_site_label_1
_geom_bond_atom_site_label_2
_geom_bond_distance
_geom_bond_site_symmetry_2
_geom_bond_publ_flag
Sb1 Mn3 2.780(3) . ?
Sb1 Ca8 3.120(3) . ?
Sb1 Ca8 3.120(3) 6_565 ?
Sb1 Ca12 3.265(3) 6_565 ?
Sb1 Ca12 3.266(3) . ?
Sb1 Ca9 3.456(4) . ?
Sb1 Ca11 3.506(3) . ?
Sb1 Ca5 3.702(3) 6_565 ?
Sb1 Ca5 3.702(3) . ?
Sb2 Sb2 2.874(2) 5_665 ?
Sb2 Ca1 3.117(3) 6_565 ?
Sb2 Ca1 3.117(3) . ?
Sb2 Ca2 3.317(3) . ?
Sb2 Ca2 3.317(3) 6_565 ?
Sb2 Ca2 3.359(3) 5_665 ?
Sb2 Ca2 3.359(3) 2_655 ?
Sb2 Ca3 3.514(4) . ?
Sb2 Ca11 3.612(4) . ?
Sb3 Mn2 2.7287(15) . ?
Sb3 Mn3 2.7833(17) . ?
Sb3 Ca5 3.099(3) . ?
Sb3 Ca7 3.260(2) . ?
Sb3 Ca10 3.265(3) . ?
Sb3 Ca6 3.265(3) . ?
Sb3 Ca12 3.267(3) . ?
Sb3 Ca4 3.411(3) . ?
Sb4 Mn2 2.723(3) 5_565 ?
Sb4 Mn1 2.734(2) 6_565 ?
Sb4 Mn1 2.734(2) . ?
Sb4 Ca6 3.330(3) 5_565 ?
Sb4 Ca6 3.330(3) 2 ?
Sb4 Ca3 3.361(4) . ?
Sb4 Ca7 3.446(3) 2 ?
Sb4 Ca7 3.446(3) 5_565 ?
Sb4 Ca9 3.522(3) 1_554 ?
Sb5 Mn1 2.763(2) 5_665 ?
Sb5 Mn1 2.763(2) 2_655 ?
Sb5 Ca2 3.124(3) 6_565 ?
Sb5 Ca2 3.124(3) . ?
Sb5 Ca4 3.409(3) 3 ?
Sb5 Ca4 3.409(3) 8 ?
Sb5 Ca9 3.504(4) 5_666 ?
Sb5 Ca3 3.692(3) 5_665 ?
Sb5 Ca11 3.687(4) . ?
Sb6 Sb6 2.902(2) 5_556 ?
Sb6 Ca4 3.213(3) 6 ?
Sb6 Ca4 3.213(3) . ?
Sb6 Ca8 3.365(3) 7_556 ?
Sb6 Ca8 3.365(3) 4_546 ?
Sb6 Ca8 3.406(3) 3_445 ?
Sb6 Ca8 3.406(3) 8_455 ?
Sb6 Ca9 3.476(4) 7_556 ?
Sb6 Ca11 3.752(4) 3_445 ?
Sb7 Mn1 2.765(2) 7 ?
Sb7 Ca1 3.162(3) . ?
Sb7 Ca1 3.214(3) 7 ?
Sb7 Ca5 3.272(3) . ?
Sb7 Ca3 3.2742(15) 7 ?
Sb7 Ca2 3.323(3) 3_445 ?
Sb7 Ca6 3.332(3) 8 ?
Sb7 Ca10 3.743(3) . ?
Sb8 Mn2 2.800(3) . ?
Sb8 Sb8 2.837(2) 5_566 ?
Sb8 Ca7 3.131(3) . ?
Sb8 Ca7 3.131(3) 6_565 ?
Sb8 Ca12 3.279(3) 5_566 ?
Sb8 Ca12 3.279(3) 2_556 ?
Sb8 Ca9 3.572(4) 5_566 ?
Sb9 Ca11 3.0199(14) . ?
Sb9 Ca5 3.028(3) . ?
Sb9 Ca4 3.075(3) 8 ?
Sb9 Ca6 3.122(3) 8 ?
Sb9 Ca7 3.184(3) 8 ?
Sb9 Ca1 3.324(3) . ?
Sb9 Ca2 3.353(2) 6_565 ?
Sb9 Ca8 3.590(3) . ?
Sb10 Mn3 2.781(3) . ?
Sb10 Ca10 3.167(3) . ?
Sb10 Ca10 3.167(3) 6_565 ?
Sb10 Ca1 3.351(3) . ?
Sb10 Ca1 3.351(3) 6_565 ?
Sb10 Ca11 3.371(4) . ?
Sb10 Ca3 3.436(3) . ?
Sb10 Ca5 3.731(3) . ?
Sb10 Ca5 3.731(3) 6_565 ?
Sb11 Mn1 2.902(2) 7 ?
Sb11 Ca4 3.136(3) . ?
Sb11 Ca7 3.156(2) 8 ?
Sb11 Ca5 3.216(3) . ?
Sb11 Ca9 3.2270(14) 7_556 ?
Sb11 Ca12 3.449(3) . ?
Sb11 Ca12 3.473(3) 7_556 ?
Sb11 Ca8 3.695(2) 7_556 ?
Sb12 Sb12 2.844(2) 5_565 ?
Sb12 Ca6 3.040(3) 2 ?
Sb12 Ca6 3.040(3) 5_565 ?
Sb12 Ca10 3.292(3) . ?
Sb12 Ca10 3.292(3) 6_565 ?
Sb12 Ca10 3.437(3) 2 ?
Sb12 Ca10 3.437(3) 5_565 ?
Sb12 Ca3 3.558(4) . ?
Sb13 Ca2 3.068(3) 5_665 ?
Sb13 Ca2 3.068(3) 6_565 ?
Sb13 Ca10 3.084(3) 7 ?
Sb13 Ca10 3.084(3) 8 ?
Sb13 Ca6 3.302(2) 7 ?
Sb13 Ca6 3.302(2) 8 ?
Sb13 Ca1 3.367(2) 2_655 ?
Sb13 Ca1 3.367(2) . ?
Sb14 Ca8 3.076(3) 8_455 ?
Sb14 Ca8 3.076(3) 7_556 ?
Sb14 Ca7 3.132(2) 2_556 ?
Sb14 Ca7 3.132(2) . ?
Sb14 Ca12 3.210(3) . ?
Sb14 Ca12 3.211(2) 2_556 ?
Sb14 Ca4 3.313(2) 2_556 ?
Sb14 Ca4 3.313(2) . ?
Mn1 Sb5 2.763(2) 5_665 ?
Mn1 Sb7 2.765(2) 7 ?
Mn1 Sb11 2.902(2) 7 ?
Mn1 Ca9 3.324(3) 1_554 ?
Mn1 Ca4 3.452(3) 7 ?
Mn1 Ca5 3.475(3) 7 ?
Mn1 Ca3 3.490(3) . ?
Mn1 Ca7 3.665(3) 2 ?
Mn1 Ca6 3.752(3) 2 ?
Mn1 Ca2 3.813(3) 5_665 ?
Mn2 Sb4 2.723(3) 5_565 ?
Mn2 Sb3 2.7287(16) 6_565 ?
Mn2 Mn3 2.823(3) . ?
Mn2 Ca7 3.298(3) . ?
Mn2 Ca7 3.298(3) 6_565 ?
Mn3 Sb3 2.7832(17) 6_565 ?
Mn3 Ca5 3.355(3) 6_565 ?
Mn3 Ca5 3.355(3) . ?
Mn3 Ca10 3.742(3) . ?
Mn3 Ca10 3.742(3) 6_565 ?
Ca1 Sb7 3.214(3) 7 ?
Ca1 Ca6 3.549(4) 8 ?
Ca1 Ca2 3.709(3) 5_665 ?
Ca1 Ca5 3.740(3) . ?
Ca1 Ca2 3.813(3) 6_565 ?
Ca1 Ca3 3.896(3) . ?
Ca1 Ca10 4.080(3) . ?
Ca2 Sb13 3.068(3) 5_665 ?
Ca2 Sb7 3.323(3) 3 ?
Ca2 Sb9 3.353(2) 6_565 ?
Ca2 Sb2 3.359(3) 5_665 ?
Ca2 Ca1 3.709(3) 5_665 ?
Ca2 Ca1 3.813(3) 6_565 ?
Ca2 Mn1 3.813(3) 5_665 ?
Ca2 Ca4 3.898(3) 3 ?
Ca2 Ca11 4.010(4) . ?
Ca2 Ca3 4.055(4) 5_665 ?
Ca3 Sb7 3.2742(15) 7 ?
Ca3 Sb7 3.2742(15) 4 ?
Ca3 Mn1 3.490(3) 6_565 ?
Ca3 Sb5 3.692(3) 5_665 ?
Ca3 Ca1 3.896(3) 6_565 ?
Ca3 Ca2 4.055(4) 2_655 ?
Ca4 Sb9 3.075(3) 8_455 ?
Ca4 Sb5 3.409(3) 3_445 ?
Ca4 Mn1 3.451(3) 7 ?
Ca4 Ca8 3.783(4) 7_556 ?
Ca4 Ca8 3.806(3) 8_455 ?
Ca4 Ca12 3.828(4) . ?
Ca4 Ca7 3.876(3) . ?
Ca4 Ca2 3.898(3) 3_445 ?
Ca5 Mn1 3.475(3) 7 ?
Ca5 Ca12 3.816(3) . ?
Ca5 Ca10 3.922(4) . ?
Ca5 Ca8 4.001(4) . ?
Ca6 Sb12 3.040(3) 5_565 ?
Ca6 Sb9 3.122(3) 8_455 ?
Ca6 Sb13 3.302(2) 7 ?
Ca6 Sb4 3.330(3) 5_565 ?
Ca6 Sb7 3.332(3) 8_455 ?
Ca6 Ca7 3.518(3) . ?
Ca6 Ca1 3.549(4) 8_455 ?
Ca6 Ca10 3.698(3) . ?
Ca6 Mn1 3.752(3) 2 ?
Ca6 Ca10 3.903(3) 2 ?
Ca6 Ca3 4.094(4) 5_565 ?
Ca7 Sb11 3.156(2) 8_455 ?
Ca7 Sb9 3.184(3) 8_455 ?
Ca7 Sb4 3.446(3) 5_565 ?
Ca7 Ca12 3.638(3) 2_556 ?
Ca7 Mn1 3.665(3) 2 ?
Ca7 Ca8 3.812(4) 8_455 ?
Ca8 Sb14 3.076(3) 7_556 ?
Ca8 Sb6 3.365(3) 7_556 ?
Ca8 Sb6 3.406(3) 3 ?
Ca8 Sb11 3.695(2) 7_556 ?
Ca8 Ca4 3.783(4) 7_556 ?
Ca8 Ca4 3.806(3) 8 ?
Ca8 Ca7 3.812(4) 8 ?
Ca8 Ca9 3.884(3) . ?
Ca8 Ca11 4.012(4) . ?
Ca9 Sb11 3.2270(14) 4_556 ?
Ca9 Sb11 3.2270(14) 7_556 ?
Ca9 Mn1 3.324(3) 6_566 ?
Ca9 Mn1 3.324(3) 1_556 ?
Ca9 Sb6 3.476(4) 7_556 ?
Ca9 Sb5 3.504(4) 5_666 ?
Ca9 Sb4 3.522(3) 1_556 ?
Ca9 Sb8 3.572(4) 5_566 ?
Ca9 Ca8 3.884(3) 6_565 ?
Ca9 Ca12 3.946(4) 6_565 ?
Ca10 Sb13 3.084(3) 7 ?
Ca10 Sb12 3.437(3) 5_565 ?
Ca10 Ca6 3.903(3) 2 ?
Ca10 Ca10 4.004(5) 6_565 ?
Ca11 Sb9 3.0199(14) 6_565 ?
Ca11 Sb6 3.752(4) 3 ?
Ca11 Ca2 4.010(4) 6_565 ?
Ca11 Ca8 4.012(4) 6_565 ?
Ca12 Sb8 3.279(3) 5_566 ?
Ca12 Sb11 3.473(3) 7_556 ?
Ca12 Ca7 3.638(3) 2_556 ?
